data_1548247
loop_
_publ_author_name
'Wataru Makiguchi'
'Junki Tanabe'
'Hidekazu Yamada'
'Hiroki Iida'
'Daisuke Taura'
'Naoki Ousaka'
'Eiji Yashima'

_publ_contact_author_email yashima@apchem.nagoya-u.ac.jp
_publ_contact_author_fax +81-52-789-3185
_publ_contact_author_name 'Eiji Yashima'
_publ_contact_author_phone +81-52-789-4495
_publ_section_title
;
 Chirality- and sequence-selective successive self-sorting via specific
 homo- and complementary-duplex formations
;
_journal_name_full 'Nature Communications'
_journal_page_first 7236
_journal_paper_doi 10.1038/ncomms8236
_journal_volume 6
_journal_year 2015
_chemical_absolute_configuration rm
_chemical_formula_sum 'C76.5 H58 N2 O6'
_chemical_formula_weight 1101.25
_space_group_IT_number 4
_symmetry_cell_setting monoclinic
_symmetry_space_group_name_Hall 'P 2yb'
_symmetry_space_group_name_H-M 'P 1 21 1'
_atom_sites_solution_hydrogens geom
_atom_sites_solution_primary direct
_atom_sites_solution_secondary difmap
_cell_angle_alpha 90.00
_cell_angle_beta 111.130(7)
_cell_angle_gamma 90.00
_cell_formula_units_Z 4
_cell_length_a 12.650(5)
_cell_length_b 30.179(11)
_cell_length_c 16.608(6)
_cell_measurement_reflns_used 15864
_cell_measurement_temperature 103(2)
_cell_measurement_theta_max 27.4816
_cell_measurement_theta_min 3.0032
_cell_volume 5914(4)
_computing_cell_refinement 'CrystalClear (Rigaku Inc., 2008)'
_computing_data_collection 'CrystalClear (Rigaku Inc., 2008)'
_computing_data_reduction 'CrystalClear (Rigaku Inc., 2008)'
_computing_molecular_graphics 'Yadokari-XG 2009'
_computing_publication_material 'Yadokari-XG 2009'
_computing_structure_refinement 'SHELXL-97 (Sheldrick, 1997)'
_computing_structure_solution Sir2004
_diffrn_ambient_temperature 103(2)
_diffrn_measured_fraction_theta_full 0.990
_diffrn_measured_fraction_theta_max 0.990
_diffrn_measurement_device_type 'Saturn724+ (2x2 bin mode)'
_diffrn_measurement_method dtprofit.ref
_diffrn_radiation_monochromator graphite
_diffrn_radiation_source 'fine-focus sealed tube'
_diffrn_radiation_type MoK\a
_diffrn_radiation_wavelength 0.71075
_diffrn_reflns_av_R_equivalents 0.0616
_diffrn_reflns_av_sigmaI/netI 0.0744
_diffrn_reflns_limit_h_max 15
_diffrn_reflns_limit_h_min -15
_diffrn_reflns_limit_k_max 37
_diffrn_reflns_limit_k_min -30
_diffrn_reflns_limit_l_max 20
_diffrn_reflns_limit_l_min -20
_diffrn_reflns_number 43813
_diffrn_reflns_theta_full 26.00
_diffrn_reflns_theta_max 26.00
_diffrn_reflns_theta_min 3.00
_exptl_absorpt_coefficient_mu 0.078
_exptl_absorpt_correction_T_max 0.9984
_exptl_absorpt_correction_T_min 0.9846
_exptl_absorpt_correction_type multi-scan
_exptl_crystal_colour Colorless
_exptl_crystal_density_diffrn 1.237
_exptl_crystal_density_method 'not measured'
_exptl_crystal_description Block
_exptl_crystal_F_000 2316
_exptl_crystal_size_max 0.20
_exptl_crystal_size_mid 0.06
_exptl_crystal_size_min 0.02
_refine_diff_density_max 0.333
_refine_diff_density_min -0.341
_refine_diff_density_rms 0.056
_refine_ls_abs_structure_details 'Flack H D (1983), Acta Cryst. A39, 876-881'
_refine_ls_abs_structure_Flack -2(2)
_refine_ls_extinction_method none
_refine_ls_goodness_of_fit_ref 1.149
_refine_ls_hydrogen_treatment mixed
_refine_ls_matrix_type full
_refine_ls_number_parameters 1603
_refine_ls_number_reflns 18248
_refine_ls_number_restraints 140
_refine_ls_restrained_S_all 1.152
_refine_ls_R_factor_all 0.1630
_refine_ls_R_factor_gt 0.1239
_refine_ls_shift/su_max 0.001
_refine_ls_shift/su_mean 0.000
_refine_ls_structure_factor_coef Fsqd
_refine_ls_weighting_details 'calc w=1/[\s^2^(Fo^2^)+(0.1350P)^2^+4.6051P] where P=(Fo^2^+2Fc^2^)/3'
_refine_ls_weighting_scheme calc
_refine_ls_wR_factor_gt 0.2942
_refine_ls_wR_factor_ref 0.3296
_reflns_number_gt 12226
_reflns_number_total 18248
_reflns_threshold_expression >2sigma(I)
_cod_data_source_file ncomms8236-s3.cif
_cod_data_source_block ss2ah
_cod_depositor_comments
;
The following automatic conversions were performed:

'_exptl_absorpt_correction_type' value 'Multi-scan' changed to
'multi-scan' according to the built-in table from CIF Core dictionary
named 'cif_core.dic' version 2.4.1 from 2010-06-29.

Automatic conversion script
Id: cif_fix_values 5376 2017-05-30 11:51:03Z andrius 

2019-07-03
Z value and formula fixed to values more according to usual
chemical conventions.                 miguel
;
_cod_original_formula_sum 'C153 H116 N4 O12'
_cod_original_formula_weight 2202.50
_cod_original_formula_units_Z 2
_cod_original_sg_symbol_H-M P21
_cod_database_code 1548247

loop_
_symmetry_equiv_pos_as_xyz
'x, y, z'
'-x, y+1/2, -z'

loop_
_atom_site_label
_atom_site_type_symbol
_atom_site_fract_x
_atom_site_fract_y
_atom_site_fract_z
_atom_site_U_iso_or_equiv
_atom_site_adp_type
_atom_site_occupancy
_atom_site_symmetry_multiplicity
_atom_site_calc_flag
_atom_site_refinement_flags
_atom_site_disorder_assembly
_atom_site_disorder_group
C1 C 0.2826(13) 0.3703(3) 0.2555(10) 0.132(5) Uani 1 1 d D . .
H104 H 0.2022 0.3783 0.2366 0.198 Uiso 1 1 calc . . .
H105 H 0.3173 0.3851 0.2187 0.198 Uiso 1 1 calc . . .
H106 H 0.3210 0.3796 0.3156 0.198 Uiso 1 1 calc . . .
C2 C 0.2932(8) 0.3227(3) 0.2493(6) 0.078(3) Uani 1 1 d D . .
C3 C 0.2663(9) 0.2987(4) 0.3091(6) 0.097(3) Uani 1 1 d D . .
H1 H 0.2471 0.3132 0.3527 0.116 Uiso 1 1 calc R . .
C4 C 0.2674(12) 0.2529(5) 0.3052(9) 0.132(5) Uani 1 1 d D . .
H2 H 0.2451 0.2355 0.3441 0.158 Uiso 1 1 calc R . .
C5 C 0.3018(12) 0.2329(3) 0.2435(10) 0.130(6) Uani 1 1 d D . .
H3 H 0.3043 0.2015 0.2411 0.156 Uiso 1 1 calc R . .
C6 C 0.3318(10) 0.2571(4) 0.1865(8) 0.123(5) Uani 1 1 d D . .
H4 H 0.3564 0.2427 0.1455 0.147 Uiso 1 1 calc R . .
C7 C 0.3266(9) 0.3029(3) 0.1881(7) 0.092(3) Uani 1 1 d D . .
H5 H 0.3457 0.3203 0.1476 0.110 Uiso 1 1 calc R . .
C8 C 0.7448(14) 0.6538(5) 0.2639(11) 0.189(10) Uani 1 1 d D . .
H107 H 0.6689 0.6419 0.2533 0.283 Uiso 1 1 calc R . .
H108 H 0.7936 0.6480 0.3239 0.283 Uiso 1 1 calc R . .
H109 H 0.7770 0.6395 0.2249 0.283 Uiso 1 1 calc R . .
C9 C 0.7374(11) 0.7010(6) 0.2485(10) 0.190(8) Uani 1 1 d DU . .
C10 C 0.8300(19) 0.7240(7) 0.3026(19) 0.34(2) Uani 1 1 d DU . .
H6 H 0.8931 0.7089 0.3425 0.411 Uiso 1 1 calc R . .
C11 C 0.828(3) 0.7701(7) 0.2967(18) 0.322(15) Uani 1 1 d DU . .
H7 H 0.8790 0.7878 0.3411 0.387 Uiso 1 1 calc R . .
C12 C 0.749(3) 0.7892(7) 0.223(2) 0.336(14) Uani 1 1 d DU . .
H8 H 0.7578 0.8193 0.2104 0.403 Uiso 1 1 calc R . .
C13 C 0.660(2) 0.7658(7) 0.1705(17) 0.285(13) Uani 1 1 d DU . .
H9 H 0.5988 0.7807 0.1276 0.343 Uiso 1 1 calc R . .
C14 C 0.6569(15) 0.7203(7) 0.1791(12) 0.221(9) Uani 1 1 d DU . .
H10 H 0.6005 0.7030 0.1378 0.265 Uiso 1 1 calc R . .
C15 C 0.421(2) 0.0498(10) 0.3783(15) 0.330(15) Uani 1 1 d DU . .
H110 H 0.4871 0.0325 0.4131 0.495 Uiso 1 1 calc R . .
H111 H 0.3883 0.0647 0.4164 0.495 Uiso 1 1 calc R . .
H112 H 0.4439 0.0720 0.3448 0.495 Uiso 1 1 calc R . .
C16 C 0.3361(12) 0.0202(6) 0.3193(9) 0.162(6) Uani 1 1 d DU . .
C17 C 0.3577(11) 0.0123(5) 0.2452(9) 0.146(6) Uani 1 1 d D . .
H11 H 0.4290 0.0195 0.2418 0.175 Uiso 1 1 calc R . .
C18 C 0.2720(15) -0.0065(6) 0.1755(9) 0.169(7) Uani 1 1 d D . .
H12 H 0.2878 -0.0198 0.1293 0.203 Uiso 1 1 calc R . .
C19 C 0.1622(14) -0.0050(7) 0.1758(9) 0.174(8) Uani 1 1 d D . .
H13 H 0.1000 -0.0095 0.1233 0.208 Uiso 1 1 calc R . .
C20 C 0.1425(12) 0.0025(7) 0.2492(11) 0.186(9) Uani 1 1 d D . .
H14 H 0.0685 -0.0014 0.2504 0.223 Uiso 1 1 calc R . .
C21 C 0.2301(13) 0.0158(7) 0.3223(10) 0.173(7) Uani 1 1 d DU . .
H15 H 0.2171 0.0218 0.3741 0.208 Uiso 1 1 calc R . .
C22 C 0.7617(10) 0.6365(4) 1.6309(8) 0.096(3) Uani 1 1 d . . .
H113 H 0.8115 0.6241 1.6834 0.115 Uiso 1 1 calc R . .
C23 C 0.6990(8) 0.6523(4) 1.5648(6) 0.074(3) Uani 1 1 d . . .
C24 C 0.6263(8) 0.6699(3) 1.4842(6) 0.074(3) Uani 1 1 d . . .
C25 C 0.5266(8) 0.6492(3) 1.4367(5) 0.072(2) Uani 1 1 d . . .
H16 H 0.5068 0.6224 1.4578 0.086 Uiso 1 1 calc R . .
C26 C 0.4549(8) 0.6662(4) 1.3598(5) 0.074(3) Uani 1 1 d . . .
H17 H 0.3866 0.6510 1.3286 0.089 Uiso 1 1 calc R . .
C27 C 0.4808(9) 0.7053(4) 1.3270(6) 0.079(3) Uani 1 1 d . . .
C28 C 0.5815(9) 0.7273(4) 1.3777(6) 0.083(3) Uani 1 1 d . . .
H18 H 0.5988 0.7553 1.3590 0.100 Uiso 1 1 calc R . .
C29 C 0.6543(9) 0.7097(4) 1.4525(6) 0.084(3) Uani 1 1 d . . .
H19 H 0.7238 0.7243 1.4833 0.101 Uiso 1 1 calc R . .
C30 C 0.4045(10) 0.7258(4) 1.2444(6) 0.104(4) Uani 1 1 d . . .
C31 C 0.3763(16) 0.7700(4) 1.2417(8) 0.184(10) Uani 1 1 d . . .
H20 H 0.4092 0.7883 1.2908 0.221 Uiso 1 1 calc R . .
C32 C 0.2991(16) 0.7872(5) 1.1662(10) 0.182(8) Uani 1 1 d U . .
H21 H 0.2792 0.8176 1.1642 0.218 Uiso 1 1 calc R . .
C33 C 0.2505(13) 0.7615(4) 1.0941(8) 0.152(7) Uani 1 1 d U . .
H22 H 0.1992 0.7744 1.0428 0.183 Uiso 1 1 calc R . .
C34 C 0.2758(11) 0.7167(3) 1.0957(6) 0.101(4) Uani 1 1 d . . .
C35 C 0.3524(9) 0.6990(3) 1.1689(6) 0.079(3) Uani 1 1 d . . .
C36 C 0.3791(9) 0.6492(3) 1.1723(5) 0.066(2) Uani 1 1 d . . .
O1 O 0.2866(5) 0.6262(2) 1.1627(4) 0.0736(17) Uani 1 1 d . . .
H117 H 0.2984 0.5993 1.1564 0.110 Uiso 1 1 calc R . .
O2 O 0.4702(5) 0.63507(18) 1.1792(3) 0.0669(15) Uani 1 1 d . . .
C37 C 0.2257(9) 0.6912(3) 1.0128(5) 0.068(2) Uani 1 1 d . . .
C38 C 0.1098(7) 0.6918(3) 0.9667(5) 0.0561(19) Uani 1 1 d . . .
H23 H 0.0637 0.7098 0.9877 0.067 Uiso 1 1 calc R . .
C39 C 0.0582(6) 0.6681(2) 0.8927(4) 0.0493(17) Uani 1 1 d . . .
H24 H -0.0215 0.6692 0.8630 0.059 Uiso 1 1 calc R . .
C40 C 0.1286(7) 0.6417(2) 0.8621(4) 0.0469(17) Uani 1 1 d . . .
C41 C 0.2437(7) 0.6405(3) 0.9051(5) 0.062(2) Uani 1 1 d . . .
H25 H 0.2904 0.6232 0.8834 0.075 Uiso 1 1 calc R . .
C42 C 0.2906(8) 0.6645(3) 0.9799(6) 0.071(2) Uani 1 1 d . . .
H26 H 0.3701 0.6629 1.0103 0.085 Uiso 1 1 calc R . .
C43 C 0.0779(6) 0.6177(3) 0.7804(5) 0.056(2) Uani 1 1 d . . .
C44 C 0.0478(7) 0.5977(3) 0.7121(5) 0.059(2) Uani 1 1 d . . .
C45 C 0.0153(6) 0.5755(3) 0.6307(4) 0.0508(18) Uani 1 1 d . . .
C46 C 0.0345(9) 0.5311(3) 0.6235(6) 0.077(3) Uani 1 1 d . . .
H27 H 0.0671 0.5139 0.6744 0.092 Uiso 1 1 calc R . .
C47 C 0.0076(9) 0.5110(3) 0.5441(5) 0.069(3) Uani 1 1 d . . .
H28 H 0.0198 0.4800 0.5414 0.083 Uiso 1 1 calc R . .
C48 C -0.0363(7) 0.5346(3) 0.4691(4) 0.0526(19) Uani 1 1 d . . .
C49 C -0.0562(6) 0.5796(3) 0.4747(5) 0.0531(18) Uani 1 1 d . . .
H29 H -0.0855 0.5966 0.4232 0.064 Uiso 1 1 calc R . .
C50 C -0.0343(6) 0.6002(3) 0.5535(4) 0.0517(18) Uani 1 1 d . . .
H30 H -0.0523 0.6306 0.5559 0.062 Uiso 1 1 calc R . .
C51 C -0.0598(6) 0.5110(3) 0.3865(5) 0.0504(18) Uani 1 1 d . . .
O3 O -0.0861(5) 0.47091(19) 0.3825(4) 0.0665(15) Uani 1 1 d . . .
N1 N -0.0485(5) 0.5333(2) 0.3199(4) 0.0534(15) Uani 1 1 d . . .
H121 H -0.0375 0.5621 0.3241 0.064 Uiso 1 1 calc R . .
C52 C -0.0541(7) 0.5104(3) 0.2401(4) 0.0521(18) Uani 1 1 d . . .
H82 H -0.0933 0.4813 0.2368 0.063 Uiso 1 1 calc R . .
C53 C 0.0653(7) 0.5019(3) 0.2395(5) 0.0552(19) Uani 1 1 d . . .
H83 H 0.0999 0.5309 0.2333 0.066 Uiso 1 1 calc R . .
C54 C 0.0553(7) 0.4728(3) 0.1615(5) 0.059(2) Uani 1 1 d . . .
H84 H 0.1317 0.4660 0.1612 0.070 Uiso 1 1 calc R . .
H85 H 0.0178 0.4444 0.1652 0.070 Uiso 1 1 calc R . .
C55 C -0.0139(8) 0.4971(3) 0.0789(5) 0.067(2) Uani 1 1 d . . .
H86 H -0.0238 0.4776 0.0288 0.081 Uiso 1 1 calc R . .
H87 H 0.0282 0.5238 0.0728 0.081 Uiso 1 1 calc R . .
C56 C -0.1316(7) 0.5112(3) 0.0782(5) 0.070(2) Uani 1 1 d . . .
H88 H -0.1702 0.5296 0.0265 0.084 Uiso 1 1 calc R . .
H89 H -0.1784 0.4845 0.0751 0.084 Uiso 1 1 calc R . .
C57 C -0.1202(6) 0.5378(3) 0.1600(5) 0.0550(19) Uani 1 1 d . . .
H90 H -0.0799 0.5660 0.1604 0.066 Uiso 1 1 calc R . .
H91 H -0.1963 0.5449 0.1605 0.066 Uiso 1 1 calc R . .
N2 N 0.1376(5) 0.4809(2) 0.3210(4) 0.0551(16) Uani 1 1 d . . .
H122 H 0.1326 0.4521 0.3273 0.066 Uiso 1 1 calc R . .
C58 C 0.2108(6) 0.5044(3) 0.3861(5) 0.0522(18) Uani 1 1 d . . .
O4 O 0.2298(5) 0.5433(2) 0.3797(4) 0.0747(17) Uani 1 1 d . . .
C59 C 0.2657(7) 0.4809(3) 0.4699(5) 0.063(2) Uani 1 1 d . . .
C60 C 0.2925(9) 0.4368(3) 0.4761(5) 0.080(3) Uani 1 1 d . . .
H31 H 0.2767 0.4194 0.4254 0.096 Uiso 1 1 calc R . .
C61 C 0.3428(11) 0.4176(4) 0.5570(7) 0.107(4) Uani 1 1 d . . .
H32 H 0.3610 0.3870 0.5611 0.128 Uiso 1 1 calc R . .
C62 C 0.3414(11) 0.4865(5) 0.6231(6) 0.109(4) Uani 1 1 d . . .
H33 H 0.3573 0.5045 0.6730 0.130 Uiso 1 1 calc R . .
C63 C 0.2933(11) 0.5055(4) 0.5442(6) 0.104(4) Uani 1 1 d . . .
H34 H 0.2785 0.5364 0.5402 0.124 Uiso 1 1 calc R . .
C64 C 0.3676(9) 0.4428(5) 0.6332(6) 0.099(4) Uani 1 1 d . . .
C65 C 0.4109(10) 0.4210(5) 0.7144(7) 0.103(4) Uani 1 1 d . . .
C66 C 0.4464(9) 0.4042(4) 0.7836(7) 0.089(3) Uani 1 1 d . A .
C67 C 0.4889(8) 0.3815(4) 0.8706(7) 0.084(3) Uani 1 1 d . . .
C68B C 0.4283(18) 0.3903(8) 0.9141(12) 0.096(7) Uani 0.543(11) 1 d P A 2
H35 H 0.3678 0.4110 0.8961 0.115 Uiso 0.543(11) 1 calc PR A 2
C69B C 0.4582(12) 0.3665(7) 0.9916(10) 0.084(7) Uani 0.543(11) 1 d P A 2
H36 H 0.4092 0.3686 1.0234 0.101 Uiso 0.543(11) 1 calc PR A 2
C70 C 0.5603(8) 0.3385(3) 1.0277(6) 0.074(3) Uani 1 1 d . . .
C71B C 0.6132(15) 0.3341(6) 0.9645(11) 0.080(5) Uani 0.543(11) 1 d P A 2
H37 H 0.6752 0.3142 0.9774 0.096 Uiso 0.543(11) 1 calc PR A 2
C72B C 0.5814(19) 0.3568(7) 0.8851(11) 0.091(6) Uani 0.543(11) 1 d P A 2
H38 H 0.6212 0.3547 0.8464 0.109 Uiso 0.543(11) 1 calc PR A 2
C71A C 0.5621(12) 0.3992(7) 0.9406(10) 0.056(5) Uani 0.457(11) 1 d P A 1
H39 H 0.5866 0.4285 0.9356 0.067 Uiso 0.457(11) 1 calc PR A 1
C72A C 0.6063(15) 0.3799(6) 1.0194(11) 0.057(5) Uani 0.457(11) 1 d P A 1
H92 H 0.6647 0.3935 1.0661 0.068 Uiso 0.457(11) 1 calc PR A 1
C73A C 0.4815(18) 0.3167(7) 0.9672(12) 0.070(6) Uani 0.457(11) 1 d P A 1
H40 H 0.4534 0.2889 0.9777 0.084 Uiso 0.457(11) 1 calc PR A 1
C74A C 0.4417(15) 0.3370(8) 0.8867(11) 0.068(6) Uani 0.457(11) 1 d P A 1
H41 H 0.3838 0.3229 0.8404 0.082 Uiso 0.457(11) 1 calc PR A 1
C75 C 0.5995(8) 0.3155(3) 1.1131(6) 0.076(3) Uani 1 1 d . A .
C76 C 0.6039(9) 0.3369(3) 1.1905(6) 0.072(3) Uani 1 1 d . . .
C77 C 0.6302(8) 0.3135(3) 1.2670(6) 0.073(2) Uani 1 1 d . A .
C78 C 0.6523(10) 0.2688(3) 1.2675(7) 0.093(3) Uani 1 1 d . . .
H42 H 0.6663 0.2524 1.3191 0.111 Uiso 1 1 calc R A .
C79 C 0.6543(10) 0.2476(3) 1.1960(8) 0.095(3) Uani 1 1 d . A .
H43 H 0.6760 0.2173 1.1991 0.114 Uiso 1 1 calc R . .
C80 C 0.6244(9) 0.2705(4) 1.1173(7) 0.086(3) Uani 1 1 d . . .
H44 H 0.6211 0.2552 1.0666 0.103 Uiso 1 1 calc R A .
C81 C 0.5804(9) 0.3846(3) 1.1865(6) 0.075(3) Uani 1 1 d . A .
O5 O 0.4901(5) 0.40030(19) 1.1859(3) 0.0651(14) Uani 1 1 d . . .
O6 O 0.6616(6) 0.4102(2) 1.1838(7) 0.113(3) Uani 1 1 d . . .
H118 H 0.6387 0.4365 1.1762 0.169 Uiso 1 1 calc R A .
C82 C 0.6251(8) 0.3342(3) 1.3481(6) 0.071(2) Uani 1 1 d . . .
C83 C 0.6778(9) 0.3743(4) 1.3804(7) 0.086(3) Uani 1 1 d . A .
H45 H 0.7123 0.3911 1.3482 0.103 Uiso 1 1 calc R . .
C84 C 0.6797(8) 0.3893(3) 1.4576(6) 0.079(3) Uani 1 1 d . . .
H46 H 0.7208 0.4156 1.4808 0.095 Uiso 1 1 calc R A .
C85 C 0.6238(8) 0.3676(4) 1.5041(6) 0.076(3) Uani 1 1 d . A .
C86 C 0.5670(9) 0.3284(3) 1.4710(6) 0.078(3) Uani 1 1 d . . .
H47 H 0.5289 0.3128 1.5021 0.094 Uiso 1 1 calc R A .
C87 C 0.5659(7) 0.3125(3) 1.3941(5) 0.065(2) Uani 1 1 d . A .
H48 H 0.5246 0.2862 1.3711 0.078 Uiso 1 1 calc R . .
C88 C 0.6349(9) 0.3820(4) 1.5892(8) 0.088(3) Uani 1 1 d . . .
C89 C 0.6419(11) 0.3943(5) 1.6584(8) 0.118(5) Uani 1 1 d . A .
H114 H 0.6475 0.4042 1.7141 0.142 Uiso 1 1 calc R . .
C90 C -0.0743(11) 0.3807(5) -0.1387(7) 0.112(4) Uani 1 1 d . . .
H115 H -0.0819 0.3908 -0.1947 0.134 Uiso 1 1 calc R . .
C91 C -0.0651(9) 0.3682(4) -0.0701(6) 0.090(3) Uani 1 1 d . . .
C92 C -0.0535(9) 0.3502(4) 0.0141(6) 0.075(3) Uani 1 1 d . . .
C93 C -0.1165(8) 0.3694(3) 0.0592(5) 0.072(3) Uani 1 1 d . . .
H49 H -0.1630 0.3945 0.0365 0.086 Uiso 1 1 calc R . .
C94 C -0.1099(8) 0.3507(3) 0.1396(6) 0.068(2) Uani 1 1 d . . .
H50 H -0.1543 0.3634 0.1692 0.082 Uiso 1 1 calc R . .
C95 C -0.0419(8) 0.3151(3) 0.1759(5) 0.067(2) Uani 1 1 d . . .
C96 C 0.0213(8) 0.2975(3) 0.1302(5) 0.068(2) Uani 1 1 d . . .
H51 H 0.0697 0.2730 0.1539 0.081 Uiso 1 1 calc R . .
C97 C 0.0162(8) 0.3143(4) 0.0512(6) 0.081(3) Uani 1 1 d . . .
H52 H 0.0607 0.3012 0.0221 0.097 Uiso 1 1 calc R . .
C98 C -0.0376(9) 0.2949(3) 0.2581(5) 0.067(2) Uani 1 1 d . . .
C99 C -0.0486(9) 0.2496(3) 0.2618(6) 0.079(3) Uani 1 1 d . . .
H53 H -0.0626 0.2321 0.2115 0.095 Uiso 1 1 calc R . .
C100 C -0.0390(10) 0.2293(3) 0.3401(6) 0.089(3) Uani 1 1 d . . .
H54 H -0.0441 0.1980 0.3428 0.106 Uiso 1 1 calc R . .
C101 C -0.0225(10) 0.2539(3) 0.4121(6) 0.086(3) Uani 1 1 d . . .
H55 H -0.0198 0.2396 0.4637 0.103 Uiso 1 1 calc R . .
C102 C -0.0094(8) 0.2997(3) 0.4118(5) 0.069(2) Uani 1 1 d . B .
C103 C -0.0207(7) 0.3204(3) 0.3315(5) 0.057(2) Uani 1 1 d . . .
C104 C -0.0068(8) 0.3692(3) 0.3292(5) 0.056(2) Uani 1 1 d . . .
O7 O -0.0979(5) 0.39092(19) 0.3283(4) 0.0731(16) Uani 1 1 d . . .
H119 H -0.0850 0.4183 0.3308 0.110 Uiso 1 1 calc R . .
O8 O 0.0782(5) 0.38856(19) 0.3308(4) 0.0686(15) Uani 1 1 d . . .
C105 C 0.0172(8) 0.3254(3) 0.4923(5) 0.062(2) Uani 1 1 d . . .
C106 C -0.0661(19) 0.3324(6) 0.5289(10) 0.077(6) Uani 0.529(14) 1 d PU B 4
H93 H -0.1388 0.3199 0.4998 0.093 Uiso 0.529(14) 1 calc PR B 4
C107 C -0.050(2) 0.3576(8) 0.6089(10) 0.100(7) Uani 0.529(14) 1 d PU B 4
H56 H -0.1054 0.3621 0.6341 0.3(3) Uiso 0.529(14) 1 calc PR B 4
C108 C 0.0673(11) 0.3744(4) 0.6429(6) 0.094(4) Uani 1 1 d . . .
C109 C 0.1275(18) 0.3785(7) 0.5992(11) 0.089(7) Uani 0.529(14) 1 d P B 4
H57 H 0.1896 0.3985 0.6184 0.106 Uiso 0.529(14) 1 calc PR B 4
C110 C 0.1088(15) 0.3552(7) 0.5233(11) 0.078(6) Uani 0.529(14) 1 d P B 4
H58 H 0.1580 0.3594 0.4921 0.094 Uiso 0.529(14) 1 calc PR B 4
C111 C -0.039(2) 0.3562(7) 0.4991(13) 0.078(7) Uani 0.471(14) 1 d P B 3
H59 H -0.1042 0.3644 0.4510 0.094 Uiso 0.471(14) 1 calc PR B 3
C112 C -0.0121(19) 0.3794(8) 0.5737(12) 0.076(7) Uani 0.471(14) 1 d P B 3
H60 H -0.0619 0.4032 0.5724 0.091 Uiso 0.471(14) 1 calc PR B 3
C113 C 0.1482(18) 0.3318(8) 0.6375(12) 0.082(7) Uani 0.471(14) 1 d PU B 3
H61 H 0.2118 0.3231 0.6863 0.098 Uiso 0.471(14) 1 calc PR B 3
C114 C 0.1211(15) 0.3104(5) 0.5635(11) 0.064(5) Uani 0.471(14) 1 d PU B 3
H62 H 0.1659 0.2866 0.5561 0.077 Uiso 0.471(14) 1 calc PR B 3
C115 C 0.0980(11) 0.4013(4) 0.7226(6) 0.107(4) Uani 1 1 d . B .
C116 C 0.1300(12) 0.4188(4) 0.7908(6) 0.106(4) Uani 1 1 d . . .
C117 C 0.1662(10) 0.4417(4) 0.8716(6) 0.089(3) Uani 1 1 d . B .
C118 C 0.2137(14) 0.4180(4) 0.9464(7) 0.140(6) Uani 1 1 d . . .
H63 H 0.2153 0.3866 0.9422 0.168 Uiso 1 1 calc R B .
C119 C 0.2602(12) 0.4371(3) 1.0291(6) 0.105(4) Uani 1 1 d . B .
H64 H 0.2911 0.4192 1.0792 0.126 Uiso 1 1 calc R . .
C120 C 0.2593(6) 0.4821(3) 1.0347(5) 0.058(2) Uani 1 1 d . . .
C121 C 0.2072(8) 0.5080(4) 0.9612(5) 0.075(3) Uani 1 1 d . B .
H65 H 0.2003 0.5391 0.9656 0.090 Uiso 1 1 calc R . .
C122 C 0.1648(9) 0.4866(4) 0.8799(6) 0.082(3) Uani 1 1 d . . .
H66 H 0.1342 0.5042 0.8293 0.098 Uiso 1 1 calc R B .
C123 C 0.3086(7) 0.5071(3) 1.1180(5) 0.0550(19) Uani 1 1 d . B .
O9 O 0.2738(5) 0.54445(19) 1.1232(4) 0.0630(14) Uani 1 1 d . . .
N3 N 0.3890(5) 0.4876(2) 1.1812(4) 0.0484(14) Uani 1 1 d . . .
H123 H 0.4039 0.4596 1.1751 0.058 Uiso 1 1 calc R B .
C124 C 0.4553(6) 0.5102(3) 1.2615(4) 0.0486(17) Uani 1 1 d . B .
H94 H 0.4143 0.5379 1.2658 0.058 Uiso 1 1 calc R . .
C125 C 0.4726(6) 0.4822(3) 1.3422(4) 0.0550(19) Uani 1 1 d . . .
H95 H 0.3980 0.4727 1.3428 0.066 Uiso 1 1 calc R B .
H96 H 0.5166 0.4553 1.3405 0.066 Uiso 1 1 calc R . .
C126 C 0.5347(7) 0.5080(3) 1.4235(5) 0.062(2) Uani 1 1 d . B .
H97 H 0.5478 0.4887 1.4743 0.074 Uiso 1 1 calc R . .
H98 H 0.4871 0.5332 1.4280 0.074 Uiso 1 1 calc R . .
C127 C 0.6509(7) 0.5259(3) 1.4242(5) 0.065(2) Uani 1 1 d . . .
H99 H 0.6848 0.5456 1.4746 0.078 Uiso 1 1 calc R B .
H100 H 0.7034 0.5008 1.4297 0.078 Uiso 1 1 calc R . .
C128 C 0.6358(6) 0.5517(3) 1.3409(5) 0.0518(18) Uani 1 1 d . B .
H101 H 0.5918 0.5790 1.3392 0.062 Uiso 1 1 calc R . .
H102 H 0.7111 0.5604 1.3405 0.062 Uiso 1 1 calc R . .
C129 C 0.5742(6) 0.5234(3) 1.2611(5) 0.0538(19) Uani 1 1 d . . .
H103 H 0.6191 0.4957 1.2644 0.065 Uiso 1 1 calc R B .
N4 N 0.5639(5) 0.5471(2) 1.1809(4) 0.0472(14) Uani 1 1 d . B .
H124 H 0.5498 0.5757 1.1765 0.057 Uiso 1 1 calc R . .
C130 C 0.5761(7) 0.5251(3) 1.1147(5) 0.0550(19) Uani 1 1 d . . .
O10 O 0.6041(5) 0.48649(19) 1.1161(3) 0.0595(14) Uani 1 1 d . B .
C131 C 0.5467(6) 0.5505(2) 1.0310(5) 0.0511(18) Uani 1 1 d . B .
C132 C 0.5672(7) 0.5954(3) 1.0278(4) 0.055(2) Uani 1 1 d . . .
H67 H 0.6010 0.6117 1.0798 0.067 Uiso 1 1 calc R B .
C133 C 0.5380(7) 0.6167(3) 0.9483(5) 0.062(2) Uani 1 1 d . B .
H68 H 0.5542 0.6473 0.9463 0.075 Uiso 1 1 calc R . .
C134 C 0.4848(7) 0.5932(3) 0.8704(5) 0.059(2) Uani 1 1 d . . .
C135 C 0.4673(8) 0.5493(3) 0.8756(5) 0.067(2) Uani 1 1 d . B .
H69 H 0.4352 0.5327 0.8238 0.080 Uiso 1 1 calc R . .
C136 C 0.4948(8) 0.5276(3) 0.9544(6) 0.070(2) Uani 1 1 d . . .
H70 H 0.4780 0.4970 0.9557 0.084 Uiso 1 1 calc R B .
C137 C 0.4497(7) 0.6166(3) 0.7882(5) 0.062(2) Uani 1 1 d . B .
C138 C 0.4114(7) 0.6339(3) 0.7200(5) 0.059(2) Uani 1 1 d . . .
C139 C 0.3534(7) 0.6541(3) 0.6354(5) 0.059(2) Uani 1 1 d . B .
C140 C 0.2407(7) 0.6460(3) 0.5911(5) 0.065(2) Uani 1 1 d . . .
H71 H 0.2004 0.6263 0.6143 0.078 Uiso 1 1 calc R B .
C141 C 0.1855(8) 0.6666(3) 0.5124(5) 0.070(2) Uani 1 1 d . B .
H72 H 0.1070 0.6613 0.4825 0.084 Uiso 1 1 calc R . .
C142 C 0.2438(8) 0.6947(3) 0.4769(5) 0.070(3) Uani 1 1 d . . .
C143 C 0.3587(7) 0.7024(3) 0.5220(5) 0.063(2) Uani 1 1 d . B .
H73 H 0.3994 0.7215 0.4979 0.076 Uiso 1 1 calc R . .
C144 C 0.4142(7) 0.6827(3) 0.6010(5) 0.063(2) Uani 1 1 d . . .
H74 H 0.4923 0.6884 0.6318 0.076 Uiso 1 1 calc R B .
C145 C 0.1830(11) 0.7174(3) 0.3920(6) 0.098(4) Uani 1 1 d . B .
C146 C 0.1947(15) 0.7631(4) 0.3848(9) 0.170(8) Uani 1 1 d . . .
H75 H 0.2430 0.7793 0.4331 0.204 Uiso 1 1 calc R B .
C147 C 0.1380(17) 0.7848(5) 0.3097(10) 0.212(12) Uani 1 1 d . B .
H76 H 0.1423 0.8162 0.3077 0.255 Uiso 1 1 calc R . .
C148 C 0.0747(16) 0.7619(5) 0.2368(9) 0.186(10) Uani 1 1 d . . .
H77 H 0.0399 0.7776 0.1842 0.223 Uiso 1 1 calc R B .
C149 C 0.0604(10) 0.7158(4) 0.2384(6) 0.098(4) Uani 1 1 d . B .
C150 C 0.1164(8) 0.6940(3) 0.3178(5) 0.076(3) Uani 1 1 d . . .
C151 C 0.1045(9) 0.6441(3) 0.3227(5) 0.071(3) Uani 1 1 d . B .
O11 O 0.2023(6) 0.6251(2) 0.3379(4) 0.0772(18) Uani 1 1 d . . .
H120 H 0.1953 0.5975 0.3411 0.116 Uiso 1 1 calc R B .
O12 O 0.0187(5) 0.62549(19) 0.3176(3) 0.0642(15) Uani 1 1 d . . .
C152 C -0.0084(9) 0.6929(3) 0.1597(6) 0.077(3) Uani 1 1 d . . .
C153 C 0.0295(8) 0.6540(4) 0.1359(6) 0.083(3) Uani 1 1 d . B .
H78 H 0.0989 0.6415 0.1729 0.099 Uiso 1 1 calc R . .
C154 C -0.0331(7) 0.6321(3) 0.0570(5) 0.066(2) Uani 1 1 d . . .
H79 H -0.0045 0.6058 0.0410 0.080 Uiso 1 1 calc R B .
C155 C -0.1367(7) 0.6496(4) 0.0036(6) 0.073(3) Uani 1 1 d . B .
C156 C -0.1754(8) 0.6885(4) 0.0293(6) 0.080(3) Uani 1 1 d . . .
H80 H -0.2461 0.7006 -0.0065 0.097 Uiso 1 1 calc R B .
C157 C -0.1138(9) 0.7098(4) 0.1055(6) 0.084(3) Uani 1 1 d . B .
H81 H -0.1427 0.7361 0.1214 0.101 Uiso 1 1 calc R . .
C158 C -0.1982(8) 0.6293(4) -0.0767(6) 0.080(3) Uani 1 1 d . . .
C159 C -0.2480(10) 0.6122(5) -0.1429(8) 0.110(4) Uani 1 1 d . B .
H116 H -0.2884 0.5983 -0.1966 0.132 Uiso 1 1 calc R . .

loop_
_atom_site_aniso_label
_atom_site_aniso_U_11
_atom_site_aniso_U_22
_atom_site_aniso_U_33
_atom_site_aniso_U_23
_atom_site_aniso_U_13
_atom_site_aniso_U_12
C1 0.158(13) 0.065(8) 0.216(16) -0.010(8) 0.121(12) -0.014(8)
C2 0.084(6) 0.063(6) 0.082(7) 0.005(5) 0.025(5) 0.002(5)
C3 0.101(8) 0.080(8) 0.090(7) 0.013(6) 0.011(6) -0.016(7)
C4 0.125(12) 0.129(14) 0.111(11) 0.007(10) 0.006(8) 0.007(10)
C5 0.132(12) 0.037(6) 0.177(15) 0.025(8) 0.002(11) -0.007(6)
C6 0.076(8) 0.110(11) 0.131(11) -0.013(9) -0.025(7) 0.020(7)
C7 0.081(7) 0.072(7) 0.107(8) -0.014(6) 0.015(6) 0.012(6)
C8 0.144(16) 0.106(12) 0.25(2) 0.051(13) -0.007(14) 0.011(11)
C9 0.084(10) 0.34(2) 0.173(16) -0.012(14) 0.080(10) -0.042(12)
C10 0.17(2) 0.27(2) 0.49(5) -0.09(3) 0.01(2) -0.02(2)
C11 0.34(2) 0.285(19) 0.32(2) -0.008(16) 0.089(14) -0.018(16)
C12 0.33(2) 0.302(18) 0.34(2) -0.028(15) 0.068(15) -0.007(15)
C13 0.278(19) 0.254(17) 0.32(2) -0.014(16) 0.104(14) -0.003(16)
C14 0.166(14) 0.252(16) 0.260(17) 0.023(15) 0.095(11) 0.006(13)
C15 0.328(17) 0.324(17) 0.323(17) -0.012(10) 0.098(10) -0.020(10)
C16 0.167(13) 0.167(13) 0.156(12) 0.003(11) 0.065(11) 0.024(11)
C17 0.095(10) 0.192(17) 0.144(12) 0.086(13) 0.035(10) 0.014(10)
C18 0.127(14) 0.192(18) 0.143(14) 0.054(13) -0.005(12) -0.004(13)
C19 0.147(16) 0.25(2) 0.105(12) -0.028(14) 0.024(11) -0.015(16)
C20 0.143(15) 0.24(2) 0.131(14) -0.062(15) 0.001(12) -0.010(15)
C21 0.132(11) 0.237(16) 0.167(13) -0.028(12) 0.074(11) 0.015(12)
C22 0.077(7) 0.104(9) 0.102(8) -0.018(7) 0.027(6) 0.016(6)
C23 0.059(5) 0.091(7) 0.064(6) -0.012(5) 0.013(4) 0.011(5)
C24 0.072(6) 0.067(6) 0.068(6) -0.026(5) 0.009(5) 0.021(5)
C25 0.089(6) 0.065(6) 0.058(5) -0.026(5) 0.021(5) -0.012(5)
C26 0.073(6) 0.096(8) 0.045(5) -0.030(5) 0.012(4) 0.021(5)
C27 0.083(7) 0.077(7) 0.060(6) -0.022(5) 0.004(5) 0.023(6)
C28 0.093(7) 0.085(7) 0.067(6) -0.011(5) 0.022(5) -0.002(6)
C29 0.085(7) 0.081(7) 0.066(6) -0.019(5) 0.003(5) 0.000(6)
C30 0.120(9) 0.076(7) 0.069(6) -0.030(6) -0.024(6) 0.018(6)
C31 0.26(2) 0.081(9) 0.101(10) -0.043(8) -0.074(11) 0.069(11)
C32 0.221(14) 0.092(9) 0.146(11) -0.061(8) -0.039(9) 0.070(9)
C33 0.191(14) 0.070(7) 0.101(9) -0.029(7) -0.062(9) 0.054(8)
C34 0.143(10) 0.054(6) 0.065(6) -0.025(5) -0.012(6) 0.031(6)
C35 0.104(7) 0.056(5) 0.053(5) -0.013(4) -0.003(5) 0.024(5)
C36 0.082(6) 0.058(5) 0.039(4) -0.008(4) 0.001(4) 0.021(5)
O1 0.061(4) 0.072(4) 0.077(4) -0.014(4) 0.011(3) 0.007(3)
O2 0.079(4) 0.050(3) 0.062(4) -0.001(3) 0.013(3) 0.018(3)
C37 0.104(7) 0.042(4) 0.045(4) 0.008(4) 0.010(4) 0.022(5)
C38 0.077(5) 0.038(4) 0.054(5) 0.005(4) 0.025(4) 0.001(4)
C39 0.052(4) 0.050(4) 0.046(4) 0.015(3) 0.018(3) 0.002(3)
C40 0.076(5) 0.025(3) 0.035(4) 0.004(3) 0.015(3) -0.007(3)
C41 0.056(5) 0.046(5) 0.076(6) -0.005(4) 0.013(4) 0.005(4)
C42 0.070(5) 0.047(5) 0.075(6) 0.000(4) 0.000(4) 0.011(4)
C43 0.050(4) 0.070(5) 0.055(5) 0.031(4) 0.028(4) 0.009(4)
C44 0.068(5) 0.080(6) 0.035(4) 0.010(4) 0.026(4) 0.011(4)
C45 0.058(4) 0.055(5) 0.039(4) 0.008(3) 0.017(3) -0.003(4)
C46 0.104(7) 0.061(6) 0.063(6) 0.011(5) 0.029(5) 0.018(5)
C47 0.120(8) 0.049(5) 0.046(5) -0.013(4) 0.038(5) 0.010(5)
C48 0.064(5) 0.058(5) 0.033(4) -0.001(3) 0.015(3) 0.005(4)
C49 0.059(5) 0.049(4) 0.045(4) 0.015(4) 0.011(3) 0.008(4)
C50 0.052(4) 0.049(4) 0.048(4) -0.009(3) 0.010(3) -0.015(3)
C51 0.058(4) 0.045(4) 0.051(4) 0.006(4) 0.023(4) 0.000(4)
O3 0.089(4) 0.051(3) 0.071(4) -0.005(3) 0.043(3) -0.013(3)
N1 0.064(4) 0.055(4) 0.046(4) -0.005(3) 0.026(3) -0.002(3)
C52 0.065(5) 0.045(4) 0.042(4) -0.005(3) 0.014(3) -0.008(4)
C53 0.061(5) 0.042(4) 0.067(5) -0.010(4) 0.028(4) -0.013(4)
C54 0.069(5) 0.054(5) 0.053(5) -0.012(4) 0.022(4) -0.006(4)
C55 0.083(6) 0.067(6) 0.045(5) -0.010(4) 0.015(4) -0.011(5)
C56 0.064(5) 0.090(7) 0.050(5) -0.008(5) 0.011(4) 0.004(5)
C57 0.045(4) 0.071(5) 0.049(4) -0.002(4) 0.018(3) -0.004(4)
N2 0.051(4) 0.049(4) 0.062(4) 0.002(3) 0.016(3) 0.003(3)
C58 0.043(4) 0.052(5) 0.053(5) -0.018(4) 0.007(3) -0.005(3)
O4 0.078(4) 0.052(4) 0.073(4) -0.014(3) 0.001(3) -0.012(3)
C59 0.061(5) 0.075(6) 0.047(5) -0.002(4) 0.013(4) 0.007(4)
C60 0.093(7) 0.081(7) 0.044(5) -0.014(5) 0.000(4) 0.009(6)
C61 0.139(11) 0.078(7) 0.078(7) 0.013(6) 0.007(7) 0.025(7)
C62 0.129(10) 0.125(10) 0.049(6) -0.007(6) 0.005(6) 0.047(9)
C63 0.149(11) 0.081(7) 0.056(6) -0.003(5) 0.007(6) 0.037(7)
C64 0.084(7) 0.135(11) 0.057(6) 0.001(7) 0.001(5) 0.035(7)
C65 0.095(8) 0.141(11) 0.052(6) 0.003(6) 0.002(5) 0.044(7)
C66 0.070(6) 0.119(9) 0.073(7) -0.005(6) 0.018(5) 0.026(6)
C67 0.052(5) 0.096(8) 0.099(8) -0.010(6) 0.020(6) 0.008(5)
C68B 0.091(14) 0.113(17) 0.080(13) 0.003(12) 0.027(11) 0.039(13)
C69B 0.039(8) 0.16(2) 0.057(10) 0.029(11) 0.018(7) 0.019(10)
C70 0.082(6) 0.066(6) 0.090(7) -0.003(5) 0.050(6) 0.011(5)
C71B 0.070(11) 0.077(12) 0.079(12) -0.016(10) 0.011(9) -0.001(9)
C72B 0.124(17) 0.110(16) 0.061(11) -0.004(10) 0.061(11) 0.002(13)
C71A 0.026(7) 0.086(13) 0.053(10) 0.018(9) 0.010(7) -0.011(8)
C72A 0.059(10) 0.062(11) 0.063(11) 0.002(9) 0.038(9) 0.013(9)
C73A 0.094(15) 0.066(12) 0.055(11) -0.024(10) 0.033(10) -0.006(11)
C74A 0.048(10) 0.110(18) 0.047(10) -0.026(10) 0.017(8) 0.007(10)
C75 0.093(7) 0.060(6) 0.095(7) 0.032(5) 0.057(6) 0.017(5)
C76 0.110(7) 0.048(5) 0.089(6) 0.009(4) 0.073(6) 0.015(5)
C77 0.084(6) 0.062(6) 0.083(6) 0.007(5) 0.042(5) 0.017(5)
C78 0.151(10) 0.061(6) 0.104(8) 0.022(6) 0.092(8) 0.028(6)
C79 0.119(9) 0.056(6) 0.129(9) 0.022(6) 0.067(8) 0.023(6)
C80 0.112(8) 0.077(7) 0.090(7) 0.013(6) 0.062(6) 0.017(6)
C81 0.086(7) 0.073(6) 0.073(6) 0.000(5) 0.036(5) 0.012(6)
O5 0.074(4) 0.056(3) 0.070(4) 0.005(3) 0.031(3) 0.005(3)
O6 0.091(5) 0.056(4) 0.216(9) 0.039(5) 0.083(6) 0.032(4)
C82 0.077(6) 0.059(6) 0.081(6) 0.018(5) 0.033(5) 0.031(5)
C83 0.094(7) 0.082(7) 0.106(8) 0.029(6) 0.067(6) 0.026(6)
C84 0.072(6) 0.073(6) 0.090(7) 0.024(5) 0.026(5) 0.022(5)
C85 0.084(6) 0.081(7) 0.070(6) 0.036(5) 0.037(5) 0.040(6)
C86 0.106(8) 0.063(6) 0.076(6) 0.027(5) 0.046(6) 0.026(6)
C87 0.069(5) 0.077(6) 0.054(5) 0.025(4) 0.028(4) 0.023(5)
C88 0.087(7) 0.088(8) 0.093(8) 0.017(6) 0.035(6) 0.035(6)
C89 0.129(11) 0.141(12) 0.079(8) 0.011(8) 0.030(7) 0.044(9)
C90 0.118(9) 0.155(12) 0.074(7) -0.006(7) 0.049(7) -0.032(9)
C91 0.088(7) 0.129(10) 0.060(6) -0.019(6) 0.035(5) -0.024(7)
C92 0.080(6) 0.093(7) 0.054(5) -0.024(5) 0.026(5) -0.037(6)
C93 0.077(6) 0.071(6) 0.058(5) -0.001(5) 0.013(4) -0.028(5)
C94 0.074(6) 0.062(6) 0.068(6) -0.020(5) 0.026(5) -0.012(5)
C95 0.073(6) 0.061(5) 0.066(5) -0.021(4) 0.023(4) -0.015(5)
C96 0.086(6) 0.069(6) 0.048(5) -0.009(4) 0.025(4) -0.007(5)
C97 0.071(6) 0.108(8) 0.064(6) -0.035(6) 0.024(5) 0.003(6)
C98 0.104(7) 0.045(5) 0.054(5) 0.004(4) 0.029(5) -0.008(4)
C99 0.119(8) 0.062(6) 0.052(5) -0.019(5) 0.025(5) -0.007(6)
C100 0.136(10) 0.052(5) 0.082(7) -0.001(5) 0.043(6) -0.009(6)
C101 0.150(10) 0.053(6) 0.048(5) 0.011(4) 0.027(5) -0.016(6)
C102 0.090(6) 0.059(5) 0.062(5) -0.002(4) 0.033(5) -0.006(5)
C103 0.079(5) 0.045(4) 0.051(4) -0.010(4) 0.027(4) -0.007(4)
C104 0.082(6) 0.044(4) 0.044(4) 0.004(3) 0.024(4) 0.010(4)
O7 0.086(4) 0.044(3) 0.094(4) -0.004(3) 0.038(4) -0.013(3)
O8 0.080(4) 0.052(3) 0.081(4) -0.012(3) 0.039(3) -0.013(3)
C105 0.074(6) 0.055(5) 0.058(5) 0.010(4) 0.026(4) -0.003(5)
C106 0.111(15) 0.059(11) 0.041(9) 0.010(8) 0.002(9) 0.004(10)
C107 0.144(18) 0.133(18) 0.010(7) -0.002(9) 0.012(9) -0.019(15)
C108 0.141(10) 0.103(8) 0.054(6) -0.024(6) 0.057(7) -0.066(8)
C109 0.102(15) 0.110(18) 0.067(11) -0.033(12) 0.047(11) -0.035(13)
C110 0.071(11) 0.098(15) 0.092(13) -0.031(11) 0.061(10) -0.012(10)
C111 0.113(18) 0.062(13) 0.053(12) 0.037(11) 0.022(11) 0.000(13)
C112 0.100(15) 0.098(16) 0.031(11) 0.024(11) 0.026(10) 0.052(13)
C113 0.089(14) 0.089(15) 0.051(10) -0.010(10) 0.006(9) 0.029(12)
C114 0.079(10) 0.035(8) 0.077(10) -0.008(7) 0.027(8) 0.033(7)
C115 0.143(10) 0.132(10) 0.046(6) -0.001(6) 0.036(6) -0.063(9)
C116 0.166(11) 0.111(9) 0.035(5) -0.012(5) 0.029(6) -0.060(8)
C117 0.116(9) 0.099(8) 0.053(6) -0.017(6) 0.034(6) -0.039(7)
C118 0.251(18) 0.065(7) 0.057(7) -0.022(6) 0.000(8) -0.045(9)
C119 0.182(13) 0.049(6) 0.063(6) -0.015(5) 0.018(7) -0.017(7)
C120 0.049(4) 0.069(6) 0.056(5) -0.010(4) 0.017(4) -0.007(4)
C121 0.083(6) 0.083(7) 0.051(5) -0.012(5) 0.015(4) -0.012(5)
C122 0.099(7) 0.094(8) 0.044(5) 0.009(5) 0.017(5) -0.016(6)
C123 0.054(4) 0.045(4) 0.057(5) 0.013(4) 0.009(4) -0.006(4)
O9 0.059(3) 0.051(3) 0.066(4) -0.005(3) 0.007(3) 0.003(3)
N3 0.057(4) 0.039(3) 0.048(3) -0.013(3) 0.017(3) -0.007(3)
C124 0.044(4) 0.049(4) 0.045(4) 0.002(3) 0.007(3) 0.009(3)
C125 0.046(4) 0.077(6) 0.042(4) 0.005(4) 0.016(3) 0.011(4)
C126 0.063(5) 0.073(6) 0.047(4) 0.005(4) 0.017(4) 0.009(4)
C127 0.056(5) 0.091(7) 0.039(4) -0.005(4) 0.006(3) -0.008(4)
C128 0.040(4) 0.062(5) 0.052(4) 0.002(4) 0.014(3) 0.004(3)
C129 0.041(4) 0.055(5) 0.054(5) -0.003(4) 0.004(3) 0.005(3)
N4 0.055(4) 0.033(3) 0.051(4) -0.003(3) 0.016(3) -0.001(3)
C130 0.055(4) 0.053(5) 0.050(5) -0.006(4) 0.010(4) -0.015(4)
O10 0.070(3) 0.047(3) 0.072(4) 0.003(3) 0.038(3) 0.003(3)
C131 0.054(4) 0.043(4) 0.064(5) -0.002(4) 0.030(4) -0.010(3)
C132 0.059(5) 0.066(5) 0.033(4) -0.008(4) 0.007(3) 0.001(4)
C133 0.068(5) 0.058(5) 0.056(5) -0.005(4) 0.016(4) 0.001(4)
C134 0.055(5) 0.063(5) 0.059(5) 0.000(4) 0.019(4) 0.006(4)
C135 0.085(6) 0.070(6) 0.030(4) 0.000(4) 0.002(4) -0.005(5)
C136 0.092(7) 0.040(5) 0.082(6) -0.015(4) 0.037(5) -0.003(4)
C137 0.060(5) 0.069(6) 0.055(5) -0.018(4) 0.018(4) 0.005(4)
C138 0.056(5) 0.071(6) 0.041(4) -0.012(4) 0.007(4) -0.006(4)
C139 0.061(5) 0.059(5) 0.056(5) -0.011(4) 0.022(4) -0.008(4)
C140 0.061(5) 0.074(6) 0.056(5) -0.002(4) 0.015(4) -0.007(4)
C141 0.070(6) 0.055(5) 0.059(5) -0.001(4) -0.009(4) -0.010(4)
C142 0.099(7) 0.041(4) 0.050(5) -0.011(4) 0.003(4) -0.015(5)
C143 0.070(5) 0.067(6) 0.047(5) -0.017(4) 0.012(4) -0.021(4)
C144 0.056(5) 0.083(6) 0.045(4) -0.032(4) 0.012(4) -0.012(4)
C145 0.140(10) 0.068(6) 0.048(5) 0.016(5) -0.012(5) -0.029(6)
C146 0.227(17) 0.076(8) 0.110(10) 0.040(8) -0.056(10) -0.059(10)
C147 0.29(2) 0.095(10) 0.118(11) 0.036(9) -0.087(13) -0.096(13)
C148 0.25(2) 0.099(10) 0.109(10) 0.055(9) -0.054(11) -0.073(12)
C149 0.110(9) 0.075(7) 0.066(6) 0.017(5) -0.021(6) -0.032(6)
C150 0.094(7) 0.069(6) 0.043(5) 0.003(4) -0.002(4) -0.029(5)
C151 0.087(7) 0.068(6) 0.041(5) 0.006(4) 0.001(4) -0.013(5)
O11 0.081(4) 0.070(4) 0.068(4) 0.009(3) 0.011(3) -0.024(4)
O12 0.066(4) 0.060(4) 0.060(3) 0.005(3) 0.015(3) -0.018(3)
C152 0.087(7) 0.063(6) 0.061(6) 0.030(5) 0.004(5) -0.017(5)
C153 0.074(6) 0.094(8) 0.063(6) 0.041(6) 0.004(5) -0.020(6)
C154 0.062(5) 0.073(6) 0.068(5) 0.021(5) 0.028(4) -0.002(4)
C155 0.051(5) 0.097(7) 0.079(6) 0.011(6) 0.032(5) -0.018(5)
C156 0.072(6) 0.100(8) 0.051(5) 0.014(5) 0.000(4) 0.005(6)
C157 0.087(7) 0.087(7) 0.067(6) 0.024(5) 0.013(5) -0.003(6)
C158 0.072(6) 0.102(8) 0.065(6) 0.008(6) 0.022(5) -0.022(6)
C159 0.091(8) 0.136(11) 0.087(8) -0.012(8) 0.011(6) -0.044(8)

loop_
_atom_type_symbol
_atom_type_description
_atom_type_scat_dispersion_real
_atom_type_scat_dispersion_imag
_atom_type_scat_source
C C 0.0033 0.0016 'International Tables Vol C Tables 4.2.6.8 and 6.1.1.4'
H H 0.0000 0.0000 'International Tables Vol C Tables 4.2.6.8 and 6.1.1.4'
N N 0.0061 0.0033 'International Tables Vol C Tables 4.2.6.8 and 6.1.1.4'
O O 0.0106 0.0060 'International Tables Vol C Tables 4.2.6.8 and 6.1.1.4'

loop_
_geom_angle_atom_site_label_1
_geom_angle_atom_site_label_2
_geom_angle_atom_site_label_3
_geom_angle
_geom_angle_site_symmetry_1
_geom_angle_site_symmetry_3
C2 C1 H104 109.5 . .
C2 C1 H105 109.5 . .
H104 C1 H105 109.5 . .
C2 C1 H106 109.5 . .
H104 C1 H106 109.5 . .
H105 C1 H106 109.5 . .
C7 C2 C3 122.2(9) . .
C7 C2 C1 123.1(9) . .
C3 C2 C1 114.7(9) . .
C2 C3 C4 119.0(11) . .
C2 C3 H1 120.5 . .
C4 C3 H1 120.5 . .
C3 C4 C5 118.7(12) . .
C3 C4 H2 120.7 . .
C5 C4 H2 120.7 . .
C6 C5 C4 121.6(11) . .
C6 C5 H3 119.2 . .
C4 C5 H3 119.2 . .
C5 C6 C7 119.9(12) . .
C5 C6 H4 120.1 . .
C7 C6 H4 120.1 . .
C2 C7 C6 118.6(11) . .
C2 C7 H5 120.7 . .
C6 C7 H5 120.7 . .
C9 C8 H107 109.5 . .
C9 C8 H108 109.5 . .
H107 C8 H108 109.5 . .
C9 C8 H109 109.5 . .
H107 C8 H109 109.5 . .
H108 C8 H109 109.5 . .
C14 C9 C10 122.4(11) . .
C14 C9 C8 123.5(11) . .
C10 C9 C8 113.2(11) . .
C9 C10 C11 117.8(13) . .
C9 C10 H6 121.1 . .
C11 C10 H6 121.1 . .
C12 C11 C10 117.6(14) . .
C12 C11 H7 121.2 . .
C10 C11 H7 121.2 . .
C13 C12 C11 121.5(13) . .
C13 C12 H8 119.3 . .
C11 C12 H8 119.3 . .
C12 C13 C14 119.7(13) . .
C12 C13 H9 120.2 . .
C14 C13 H9 120.2 . .
C9 C14 C13 118.3(12) . .
C9 C14 H10 120.9 . .
C13 C14 H10 120.9 . .
C16 C15 H110 109.5 . .
C16 C15 H111 109.5 . .
H110 C15 H111 109.5 . .
C16 C15 H112 109.5 . .
H110 C15 H112 109.5 . .
H111 C15 H112 109.5 . .
C21 C16 C17 122.1(11) . .
C21 C16 C15 121.7(12) . .
C17 C16 C15 111.7(11) . .
C16 C17 C18 118.0(11) . .
C16 C17 H11 121.0 . .
C18 C17 H11 121.0 . .
C17 C18 C19 117.7(13) . .
C17 C18 H12 121.2 . .
C19 C18 H12 121.2 . .
C20 C19 C18 121.2(11) . .
C20 C19 H13 119.4 . .
C18 C19 H13 119.4 . .
C19 C20 C21 119.6(13) . .
C19 C20 H14 120.2 . .
C21 C20 H14 120.2 . .
C16 C21 C20 119.0(11) . .
C16 C21 H15 120.5 . .
C20 C21 H15 120.5 . .
C23 C22 H113 180.0 . .
C22 C23 C24 177.7(10) . .
C25 C24 C29 118.5(9) . .
C25 C24 C23 121.1(10) . .
C29 C24 C23 120.4(9) . .
C24 C25 C26 121.8(10) . .
C24 C25 H16 119.1 . .
C26 C25 H16 119.1 . .
C25 C26 C27 120.8(10) . .
C25 C26 H17 119.6 . .
C27 C26 H17 119.6 . .
C26 C27 C28 117.0(9) . .
C26 C27 C30 123.1(10) . .
C28 C27 C30 119.8(11) . .
C29 C28 C27 121.9(11) . .
C29 C28 H18 119.0 . .
C27 C28 H18 119.0 . .
C28 C29 C24 119.8(10) . .
C28 C29 H19 120.1 . .
C24 C29 H19 120.1 . .
C31 C30 C35 118.9(9) . .
C31 C30 C27 120.4(9) . .
C35 C30 C27 120.5(9) . .
C30 C31 C32 119.0(11) . .
C30 C31 H20 120.5 . .
C32 C31 H20 120.5 . .
C33 C32 C31 121.7(12) . .
C33 C32 H21 119.1 . .
C31 C32 H21 119.1 . .
C32 C33 C34 120.5(11) . .
C32 C33 H22 119.7 . .
C34 C33 H22 119.7 . .
C35 C34 C33 118.9(9) . .
C35 C34 C37 123.2(8) . .
C33 C34 C37 117.6(9) . .
C34 C35 C30 120.9(9) . .
C34 C35 C36 119.5(8) . .
C30 C35 C36 119.5(8) . .
O2 C36 O1 127.4(8) . .
O2 C36 C35 122.9(10) . .
O1 C36 C35 109.7(8) . .
C36 O1 H117 109.5 . .
C38 C37 C42 116.5(8) . .
C38 C37 C34 120.7(9) . .
C42 C37 C34 122.8(9) . .
C39 C38 C37 123.8(8) . .
C39 C38 H23 118.1 . .
C37 C38 H23 118.1 . .
C38 C39 C40 117.2(7) . .
C38 C39 H24 121.4 . .
C40 C39 H24 121.4 . .
C41 C40 C39 121.0(7) . .
C41 C40 C43 119.8(7) . .
C39 C40 C43 119.1(7) . .
C40 C41 C42 119.1(8) . .
C40 C41 H25 120.4 . .
C42 C41 H25 120.4 . .
C41 C42 C37 122.4(8) . .
C41 C42 H26 118.8 . .
C37 C42 H26 118.8 . .
C44 C43 C40 172.7(8) . .
C43 C44 C45 177.6(9) . .
C46 C45 C50 117.9(7) . .
C46 C45 C44 122.6(7) . .
C50 C45 C44 119.4(7) . .
C45 C46 C47 121.5(8) . .
C45 C46 H27 119.2 . .
C47 C46 H27 119.2 . .
C48 C47 C46 121.3(8) . .
C48 C47 H28 119.4 . .
C46 C47 H28 119.4 . .
C47 C48 C49 118.3(7) . .
C47 C48 C51 118.2(7) . .
C49 C48 C51 123.4(7) . .
C50 C49 C48 121.4(7) . .
C50 C49 H29 119.3 . .
C48 C49 H29 119.3 . .
C49 C50 C45 119.5(7) . .
C49 C50 H30 120.3 . .
C45 C50 H30 120.3 . .
O3 C51 N1 123.1(7) . .
O3 C51 C48 118.4(6) . .
N1 C51 C48 118.5(7) . .
C51 N1 C52 121.4(6) . .
C51 N1 H121 119.3 . .
C52 N1 H121 119.3 . .
N1 C52 C57 111.2(6) . .
N1 C52 C53 110.9(6) . .
C57 C52 C53 108.4(6) . .
N1 C52 H82 108.8 . .
C57 C52 H82 108.8 . .
C53 C52 H82 108.8 . .
N2 C53 C54 111.4(6) . .
N2 C53 C52 110.6(6) . .
C54 C53 C52 108.6(6) . .
N2 C53 H83 108.7 . .
C54 C53 H83 108.7 . .
C52 C53 H83 108.7 . .
C55 C54 C53 109.3(7) . .
C55 C54 H84 109.8 . .
C53 C54 H84 109.8 . .
C55 C54 H85 109.8 . .
C53 C54 H85 109.8 . .
H84 C54 H85 108.3 . .
C54 C55 C56 112.2(7) . .
C54 C55 H86 109.2 . .
C56 C55 H86 109.2 . .
C54 C55 H87 109.2 . .
C56 C55 H87 109.2 . .
H86 C55 H87 107.9 . .
C57 C56 C55 110.7(7) . .
C57 C56 H88 109.5 . .
C55 C56 H88 109.5 . .
C57 C56 H89 109.5 . .
C55 C56 H89 109.5 . .
H88 C56 H89 108.1 . .
C52 C57 C56 109.5(7) . .
C52 C57 H90 109.8 . .
C56 C57 H90 109.8 . .
C52 C57 H91 109.8 . .
C56 C57 H91 109.8 . .
H90 C57 H91 108.2 . .
C58 N2 C53 122.0(7) . .
C58 N2 H122 119.0 . .
C53 N2 H122 119.0 . .
O4 C58 N2 122.9(7) . .
O4 C58 C59 120.3(7) . .
N2 C58 C59 116.8(7) . .
C60 C59 C63 118.9(8) . .
C60 C59 C58 123.6(7) . .
C63 C59 C58 117.5(8) . .
C59 C60 C61 119.5(9) . .
C59 C60 H31 120.2 . .
C61 C60 H31 120.2 . .
C60 C61 C64 121.3(11) . .
C60 C61 H32 119.3 . .
C64 C61 H32 119.3 . .
C63 C62 C64 122.4(10) . .
C63 C62 H33 118.8 . .
C64 C62 H33 118.8 . .
C62 C63 C59 121.3(11) . .
C62 C63 H34 119.4 . .
C59 C63 H34 119.4 . .
C62 C64 C61 116.5(10) . .
C62 C64 C65 124.2(11) . .
C61 C64 C65 119.2(12) . .
C66 C65 C64 177.6(13) . .
C65 C66 C67 178.2(14) . .
C68B C67 C71A 77.7(14) . .
C68B C67 C72B 133.7(15) . .
C71A C67 C72B 77.0(13) . .
C68B C67 C66 112.0(12) . .
C71A C67 C66 124.0(13) . .
C72B C67 C66 114.3(11) . .
C68B C67 C74A 74.2(14) . .
C71A C67 C74A 113.4(13) . .
C72B C67 C74A 81.3(13) . .
C66 C67 C74A 122.4(11) . .
C67 C68B C69B 113.7(17) . .
C67 C68B H35 123.1 . .
C69B C68B H35 123.1 . .
C68B C69B C70 125.0(14) . .
C68B C69B H36 117.5 . .
C70 C69B H36 117.5 . .
C73A C70 C72A 126.8(15) . .
C73A C70 C71B 79.6(12) . .
C72A C70 C71B 72.0(11) . .
C73A C70 C69B 70.4(13) . .
C72A C70 C69B 77.4(12) . .
C71B C70 C69B 108.9(11) . .
C73A C70 C75 113.3(13) . .
C72A C70 C75 119.9(12) . .
C71B C70 C75 124.6(11) . .
C69B C70 C75 126.5(9) . .
C72B C71B C70 126.0(16) . .
C72B C71B H37 117.0 . .
C70 C71B H37 117.0 . .
C67 C72B C71B 112.1(14) . .
C67 C72B H38 123.9 . .
C71B C72B H38 123.9 . .
C67 C71A C72A 126.6(18) . .
C67 C71A H39 116.7 . .
C72A C71A H39 116.7 . .
C71A C72A C70 115.8(16) . .
C71A C72A H92 122.1 . .
C70 C72A H92 122.1 . .
C70 C73A C74A 115.4(19) . .
C70 C73A H40 122.3 . .
C74A C73A H40 122.3 . .
C73A C74A C67 121.7(16) . .
C73A C74A H41 119.2 . .
C67 C74A H41 119.2 . .
C80 C75 C76 117.6(8) . .
C80 C75 C70 119.6(9) . .
C76 C75 C70 122.6(8) . .
C77 C76 C75 121.0(8) . .
C77 C76 C81 121.3(8) . .
C75 C76 C81 117.7(8) . .
C78 C77 C76 119.1(9) . .
C78 C77 C82 118.3(8) . .
C76 C77 C82 122.3(8) . .
C79 C78 C77 121.6(9) . .
C79 C78 H42 119.2 . .
C77 C78 H42 119.2 . .
C78 C79 C80 119.9(10) . .
C78 C79 H43 120.1 . .
C80 C79 H43 120.1 . .
C75 C80 C79 120.6(10) . .
C75 C80 H44 119.7 . .
C79 C80 H44 119.7 . .
O5 C81 O6 120.9(9) . .
O5 C81 C76 123.3(10) . .
O6 C81 C76 115.7(9) . .
C81 O6 H118 109.5 . .
C83 C82 C87 118.0(9) . .
C83 C82 C77 122.4(9) . .
C87 C82 C77 119.6(9) . .
C84 C83 C82 120.0(9) . .
C84 C83 H45 120.0 . .
C82 C83 H45 120.0 . .
C83 C84 C85 122.1(11) . .
C83 C84 H46 119.0 . .
C85 C84 H46 119.0 . .
C84 C85 C86 118.5(9) . .
C84 C85 C88 121.1(11) . .
C86 C85 C88 120.0(9) . .
C87 C86 C85 120.1(9) . .
C87 C86 H47 119.9 . .
C85 C86 H47 119.9 . .
C86 C87 C82 121.1(10) . .
C86 C87 H48 119.5 . .
C82 C87 H48 119.5 . .
C89 C88 C85 178.6(12) . .
C88 C89 H114 180.0 . .
C91 C90 H115 180.0 . .
C90 C91 C92 177.0(14) . .
C97 C92 C93 118.5(8) . .
C97 C92 C91 122.8(10) . .
C93 C92 C91 118.6(10) . .
C92 C93 C94 119.0(9) . .
C92 C93 H49 120.5 . .
C94 C93 H49 120.5 . .
C95 C94 C93 122.5(9) . .
C95 C94 H50 118.7 . .
C93 C94 H50 118.7 . .
C94 C95 C96 116.8(8) . .
C94 C95 C98 122.5(8) . .
C96 C95 C98 120.7(9) . .
C97 C96 C95 122.5(9) . .
C97 C96 H51 118.7 . .
C95 C96 H51 118.7 . .
C96 C97 C92 120.6(8) . .
C96 C97 H52 119.7 . .
C92 C97 H52 119.7 . .
C99 C98 C103 119.7(7) . .
C99 C98 C95 118.7(8) . .
C103 C98 C95 121.6(7) . .
C98 C99 C100 119.8(8) . .
C98 C99 H53 120.1 . .
C100 C99 H53 120.1 . .
C101 C100 C99 120.9(9) . .
C101 C100 H54 119.6 . .
C99 C100 H54 119.6 . .
C100 C101 C102 121.4(8) . .
C100 C101 H55 119.3 . .
C102 C101 H55 119.3 . .
C101 C102 C103 117.7(8) . .
C101 C102 C105 120.5(8) . .
C103 C102 C105 121.7(8) . .
C98 C103 C102 120.3(7) . .
C98 C103 C104 120.5(7) . .
C102 C103 C104 119.0(7) . .
O8 C104 O7 121.6(7) . .
O8 C104 C103 126.0(8) . .
O7 C104 C103 112.4(8) . .
C104 O7 H119 109.5 . .
C111 C105 C110 84.8(15) . .
C111 C105 C106 44.1(11) . .
C110 C105 C106 113.0(12) . .
C111 C105 C102 122.8(13) . .
C110 C105 C102 123.8(9) . .
C106 C105 C102 120.5(10) . .
C111 C105 C114 123.0(14) . .
C110 C105 C114 61.9(11) . .
C106 C105 C114 106.6(11) . .
C102 C105 C114 114.1(9) . .
C105 C106 C107 125.5(19) . .
C105 C106 H93 117.3 . .
C107 C106 H93 117.3 . .
C108 C107 C106 108.6(19) . .
C108 C107 H56 125.7 . .
C106 C107 H56 125.7 . .
C112 C108 C109 84.7(15) . .
C112 C108 C107 46.9(12) . .
C109 C108 C107 123.9(14) . .
C112 C108 C115 129.0(15) . .
C109 C108 C115 116.9(12) . .
C107 C108 C115 115.9(12) . .
C112 C108 C113 110.7(13) . .
C109 C108 C113 61.6(14) . .
C107 C108 C113 105.3(14) . .
C115 C108 C113 120.2(12) . .
C108 C109 C110 123.0(17) . .
C108 C109 H57 118.5 . .
C110 C109 H57 118.5 . .
C109 C110 C105 120.3(13) . .
C109 C110 H58 119.9 . .
C105 C110 H58 119.9 . .
C105 C111 C112 122(2) . .
C105 C111 H59 119.2 . .
C112 C111 H59 119.2 . .
C108 C112 C111 129.9(19) . .
C108 C112 H60 115.1 . .
C111 C112 H60 115.1 . .
C114 C113 C108 118.0(15) . .
C114 C113 H61 121.0 . .
C108 C113 H61 121.0 . .
C113 C114 C105 116.8(14) . .
C113 C114 H62 121.6 . .
C105 C114 H62 121.6 . .
C116 C115 C108 172.5(15) . .
C115 C116 C117 177.5(15) . .
C122 C117 C118 116.5(9) . .
C122 C117 C116 124.3(10) . .
C118 C117 C116 119.0(11) . .
C117 C118 C119 124.2(11) . .
C117 C118 H63 117.9 . .
C119 C118 H63 117.9 . .
C120 C119 C118 117.7(10) . .
C120 C119 H64 121.1 . .
C118 C119 H64 121.1 . .
C119 C120 C121 120.6(8) . .
C119 C120 C123 123.6(8) . .
C121 C120 C123 115.7(8) . .
C120 C121 C122 118.5(9) . .
C120 C121 H65 120.8 . .
C122 C121 H65 120.8 . .
C117 C122 C121 122.3(9) . .
C117 C122 H66 118.8 . .
C121 C122 H66 118.8 . .
O9 C123 N3 123.6(7) . .
O9 C123 C120 119.1(7) . .
N3 C123 C120 117.3(7) . .
C123 N3 C124 123.0(7) . .
C123 N3 H123 118.5 . .
C124 N3 H123 118.5 . .
N3 C124 C125 113.2(6) . .
N3 C124 C129 110.6(6) . .
C125 C124 C129 108.1(6) . .
N3 C124 H94 108.3 . .
C125 C124 H94 108.3 . .
C129 C124 H94 108.3 . .
C126 C125 C124 111.2(7) . .
C126 C125 H95 109.4 . .
C124 C125 H95 109.4 . .
C126 C125 H96 109.4 . .
C124 C125 H96 109.4 . .
H95 C125 H96 108.0 . .
C125 C126 C127 111.7(6) . .
C125 C126 H97 109.3 . .
C127 C126 H97 109.3 . .
C125 C126 H98 109.3 . .
C127 C126 H98 109.3 . .
H97 C126 H98 107.9 . .
C128 C127 C126 110.9(6) . .
C128 C127 H99 109.5 . .
C126 C127 H99 109.5 . .
C128 C127 H100 109.5 . .
C126 C127 H100 109.5 . .
H99 C127 H100 108.0 . .
C129 C128 C127 110.8(7) . .
C129 C128 H101 109.5 . .
C127 C128 H101 109.5 . .
C129 C128 H102 109.5 . .
C127 C128 H102 109.5 . .
H101 C128 H102 108.1 . .
N4 C129 C128 111.2(6) . .
N4 C129 C124 110.9(5) . .
C128 C129 C124 109.3(6) . .
N4 C129 H103 108.4 . .
C128 C129 H103 108.4 . .
C124 C129 H103 108.4 . .
C130 N4 C129 120.1(6) . .
C130 N4 H124 119.9 . .
C129 N4 H124 119.9 . .
O10 C130 N4 125.3(7) . .
O10 C130 C131 118.5(7) . .
N4 C130 C131 116.1(7) . .
C132 C131 C136 119.0(7) . .
C132 C131 C130 122.9(7) . .
C136 C131 C130 118.0(7) . .
C131 C132 C133 119.9(7) . .
C131 C132 H67 120.1 . .
C133 C132 H67 120.1 . .
C132 C133 C134 120.8(8) . .
C132 C133 H68 119.6 . .
C134 C133 H68 119.6 . .
C135 C134 C133 117.9(8) . .
C135 C134 C137 122.2(8) . .
C133 C134 C137 119.9(8) . .
C134 C135 C136 122.0(8) . .
C134 C135 H69 119.0 . .
C136 C135 H69 119.0 . .
C131 C136 C135 120.3(8) . .
C131 C136 H70 119.8 . .
C135 C136 H70 119.8 . .
C138 C137 C134 173.9(9) . .
C137 C138 C139 174.6(9) . .
C140 C139 C144 120.5(8) . .
C140 C139 C138 120.3(8) . .
C144 C139 C138 119.2(7) . .
C139 C140 C141 119.9(8) . .
C139 C140 H71 120.0 . .
C141 C140 H71 120.0 . .
C140 C141 C142 120.7(8) . .
C140 C141 H72 119.7 . .
C142 C141 H72 119.7 . .
C141 C142 C143 119.0(8) . .
C141 C142 C145 120.4(9) . .
C143 C142 C145 120.6(9) . .
C144 C143 C142 120.9(8) . .
C144 C143 H73 119.5 . .
C142 C143 H73 119.5 . .
C143 C144 C139 119.0(8) . .
C143 C144 H74 120.5 . .
C139 C144 H74 120.5 . .
C146 C145 C150 118.0(9) . .
C146 C145 C142 119.6(9) . .
C150 C145 C142 122.4(9) . .
C147 C146 C145 121.0(12) . .
C147 C146 H75 119.5 . .
C145 C146 H75 119.5 . .
C146 C147 C148 121.0(14) . .
C146 C147 H76 119.5 . .
C148 C147 H76 119.5 . .
C147 C148 C149 121.3(11) . .
C147 C148 H77 119.4 . .
C149 C148 H77 119.4 . .
C148 C149 C150 117.0(9) . .
C148 C149 C152 119.5(9) . .
C150 C149 C152 123.5(9) . .
C145 C150 C149 121.6(9) . .
C145 C150 C151 119.4(8) . .
C149 C150 C151 119.1(8) . .
O12 C151 O11 125.5(9) . .
O12 C151 C150 124.5(10) . .
O11 C151 C150 110.0(9) . .
C151 O11 H120 109.5 . .
C153 C152 C157 118.2(9) . .
C153 C152 C149 120.3(10) . .
C157 C152 C149 121.5(11) . .
C152 C153 C154 121.5(9) . .
C152 C153 H78 119.2 . .
C154 C153 H78 119.2 . .
C155 C154 C153 119.5(10) . .
C155 C154 H79 120.2 . .
C153 C154 H79 120.2 . .
C154 C155 C156 118.4(9) . .
C154 C155 C158 120.5(10) . .
C156 C155 C158 121.0(9) . .
C157 C156 C155 121.8(9) . .
C157 C156 H80 119.1 . .
C155 C156 H80 119.1 . .
C156 C157 C152 120.5(11) . .
C156 C157 H81 119.7 . .
C152 C157 H81 119.7 . .
C159 C158 C155 179.1(14) . .
C158 C159 H116 180.0 . .

loop_
_geom_bond_atom_site_label_1
_geom_bond_atom_site_label_2
_geom_bond_distance
_geom_bond_site_symmetry_2
C1 C2 1.450(13) .
C1 H104 0.9800 .
C1 H105 0.9800 .
C1 H106 0.9800 .
C2 C7 1.369(11) .
C2 C3 1.369(11) .
C3 C4 1.384(13) .
C3 H1 0.9500 .
C4 C5 1.388(16) .
C4 H2 0.9500 .
C5 C6 1.355(14) .
C5 H3 0.9500 .
C6 C7 1.385(13) .
C6 H4 0.9500 .
C7 H5 0.9500 .
C8 C9 1.446(14) .
C8 H107 0.9800 .
C8 H108 0.9800 .
C8 H109 0.9800 .
C9 C14 1.362(12) .
C9 C10 1.379(13) .
C10 C11 1.393(15) .
C10 H6 0.9500 .
C11 C12 1.392(17) .
C11 H7 0.9500 .
C12 C13 1.353(15) .
C12 H8 0.9500 .
C13 C14 1.382(14) .
C13 H9 0.9500 .
C14 H10 0.9500 .
C15 C16 1.467(14) .
C15 H110 0.9800 .
C15 H111 0.9800 .
C15 H112 0.9800 .
C16 C21 1.366(12) .
C16 C17 1.373(12) .
C17 C18 1.390(14) .
C17 H11 0.9500 .
C18 C19 1.390(16) .
C18 H12 0.9500 .
C19 C20 1.349(15) .
C19 H13 0.9500 .
C20 C21 1.376(13) .
C20 H14 0.9500 .
C21 H15 0.9500 .
C22 C23 1.197(14) .
C22 H113 0.9500 .
C23 C24 1.426(13) .
C24 C25 1.372(13) .
C24 C29 1.408(14) .
C25 C26 1.372(12) .
C25 H16 0.9500 .
C26 C27 1.389(14) .
C26 H17 0.9500 .
C27 C28 1.415(14) .
C27 C30 1.497(14) .
C28 C29 1.359(13) .
C28 H18 0.9500 .
C29 H19 0.9500 .
C30 C31 1.375(15) .
C30 C35 1.438(12) .
C31 C32 1.382(17) .
C31 H20 0.9500 .
C32 C33 1.372(16) .
C32 H21 0.9500 .
C33 C34 1.387(14) .
C33 H22 0.9500 .
C34 C35 1.361(12) .
C34 C37 1.502(12) .
C35 C36 1.538(12) .
C36 O2 1.195(10) .
C36 O1 1.318(11) .
O1 H117 0.8400 .
C37 C38 1.389(12) .
C37 C42 1.394(12) .
C38 C39 1.368(10) .
C38 H23 0.9500 .
C39 C40 1.418(10) .
C39 H24 0.9500 .
C40 C41 1.371(11) .
C40 C43 1.466(11) .
C41 C42 1.375(11) .
C41 H25 0.9500 .
C42 H26 0.9500 .
C43 C44 1.219(11) .
C44 C45 1.431(11) .
C45 C46 1.375(11) .
C45 C50 1.418(10) .
C46 C47 1.379(11) .
C46 H27 0.9500 .
C47 C48 1.367(10) .
C47 H28 0.9500 .
C48 C49 1.390(11) .
C48 C51 1.479(10) .
C49 C50 1.384(10) .
C49 H29 0.9500 .
C50 H30 0.9500 .
C51 O3 1.251(9) .
C51 N1 1.344(9) .
N1 C52 1.474(9) .
N1 H121 0.8800 .
C52 C57 1.533(10) .
C52 C53 1.535(11) .
C52 H82 1.0000 .
C53 N2 1.476(10) .
C53 C54 1.531(10) .
C53 H83 1.0000 .
C54 C55 1.524(11) .
C54 H84 0.9900 .
C54 H85 0.9900 .
C55 C56 1.544(12) .
C55 H86 0.9900 .
C55 H87 0.9900 .
C56 C57 1.539(11) .
C56 H88 0.9900 .
C56 H89 0.9900 .
C57 H90 0.9900 .
C57 H91 0.9900 .
N2 C58 1.346(9) .
N2 H122 0.8800 .
C58 O4 1.208(9) .
C58 C59 1.493(11) .
C59 C60 1.367(13) .
C59 C63 1.373(12) .
C60 C61 1.389(13) .
C60 H31 0.9500 .
C61 C64 1.411(15) .
C61 H32 0.9500 .
C62 C63 1.356(14) .
C62 C64 1.356(16) .
C62 H33 0.9500 .
C63 H34 0.9500 .
C64 C65 1.420(15) .
C65 C66 1.187(14) .
C66 C67 1.512(16) .
C67 C68B 1.26(2) .
C67 C71A 1.309(19) .
C67 C72B 1.33(2) .
C67 C74A 1.53(2) .
C68B C69B 1.40(2) .
C68B H35 0.9500 .
C69B C70 1.478(18) .
C69B H36 0.9500 .
C70 C73A 1.31(2) .
C70 C72A 1.41(2) .
C70 C71B 1.44(2) .
C70 C75 1.493(13) .
C71B C72B 1.41(2) .
C71B H37 0.9500 .
C72B H38 0.9500 .
C71A C72A 1.36(2) .
C71A H39 0.9500 .
C72A H92 0.9500 .
C73A C74A 1.39(3) .
C73A H40 0.9500 .
C74A H41 0.9500 .
C75 C80 1.388(13) .
C75 C76 1.422(12) .
C76 C77 1.385(12) .
C76 C81 1.468(13) .
C77 C78 1.378(13) .
C77 C82 1.507(12) .
C78 C79 1.358(14) .
C78 H42 0.9500 .
C79 C80 1.404(13) .
C79 H43 0.9500 .
C80 H44 0.9500 .
C81 O5 1.232(11) .
C81 O6 1.298(12) .
O6 H118 0.8400 .
C82 C83 1.392(14) .
C82 C87 1.410(12) .
C83 C84 1.353(13) .
C83 H45 0.9500 .
C84 C85 1.386(13) .
C84 H46 0.9500 .
C85 C86 1.389(14) .
C85 C88 1.435(15) .
C86 C87 1.360(12) .
C86 H47 0.9500 .
C87 H48 0.9500 .
C88 C89 1.182(14) .
C89 H114 0.9500 .
C90 C91 1.165(14) .
C90 H115 0.9500 .
C91 C92 1.458(14) .
C92 C97 1.393(14) .
C92 C93 1.400(13) .
C93 C94 1.424(12) .
C93 H49 0.9500 .
C94 C95 1.375(12) .
C94 H50 0.9500 .
C95 C96 1.392(12) .
C95 C98 1.477(11) .
C96 C97 1.386(12) .
C96 H51 0.9500 .
C97 H52 0.9500 .
C98 C99 1.379(12) .
C98 C103 1.392(11) .
C99 C100 1.401(13) .
C99 H53 0.9500 .
C100 C101 1.358(13) .
C100 H54 0.9500 .
C101 C102 1.390(12) .
C101 H55 0.9500 .
C102 C103 1.434(11) .
C102 C105 1.476(12) .
C103 C104 1.485(11) .
C104 O8 1.214(10) .
C104 O7 1.321(10) .
O7 H119 0.8400 .
C105 C111 1.20(2) .
C105 C110 1.410(19) .
C105 C106 1.41(2) .
C105 C114 1.487(19) .
C106 C107 1.48(3) .
C106 H93 0.9500 .
C107 C108 1.47(3) .
C107 H56 0.9500 .
C108 C112 1.23(2) .
C108 C109 1.233(19) .
C108 C115 1.481(14) .
C108 C113 1.67(2) .
C109 C110 1.39(2) .
C109 H57 0.9500 .
C110 H58 0.9500 .
C111 C112 1.36(3) .
C111 H59 0.9500 .
C112 H60 0.9500 .
C113 C114 1.32(2) .
C113 H61 0.9500 .
C114 H62 0.9500 .
C115 C116 1.180(13) .
C116 C117 1.430(13) .
C117 C122 1.363(14) .
C117 C118 1.371(15) .
C118 C119 1.408(13) .
C118 H63 0.9500 .
C119 C120 1.362(12) .
C119 H64 0.9500 .
C120 C121 1.397(12) .
C120 C123 1.500(11) .
C121 C122 1.415(12) .
C121 H65 0.9500 .
C122 H66 0.9500 .
C123 O9 1.225(9) .
C123 N3 1.309(9) .
N3 C124 1.464(9) .
N3 H123 0.8800 .
C124 C125 1.532(10) .
C124 C129 1.558(10) .
C124 H94 1.0000 .
C125 C126 1.510(11) .
C125 H95 0.9900 .
C125 H96 0.9900 .
C126 C127 1.562(11) .
C126 H97 0.9900 .
C126 H98 0.9900 .
C127 C128 1.538(11) .
C127 H99 0.9900 .
C127 H100 0.9900 .
C128 C129 1.532(10) .
C128 H101 0.9900 .
C128 H102 0.9900 .
C129 N4 1.477(9) .
C129 H103 1.0000 .
N4 C130 1.339(9) .
N4 H124 0.8800 .
C130 O10 1.216(9) .
C130 C131 1.511(11) .
C131 C132 1.384(10) .
C131 C136 1.387(11) .
C132 C133 1.394(11) .
C132 H67 0.9500 .
C133 C134 1.414(11) .
C133 H68 0.9500 .
C134 C135 1.351(12) .
C134 C137 1.456(12) .
C135 C136 1.390(12) .
C135 H69 0.9500 .
C136 H70 0.9500 .
C137 C138 1.182(11) .
C138 C139 1.463(12) .
C139 C140 1.371(11) .
C139 C144 1.407(11) .
C140 C141 1.387(11) .
C140 H71 0.9500 .
C141 C142 1.389(12) .
C141 H72 0.9500 .
C142 C143 1.393(12) .
C142 C145 1.505(12) .
C143 C144 1.380(11) .
C143 H73 0.9500 .
C144 H74 0.9500 .
C145 C146 1.398(15) .
C145 C150 1.407(12) .
C146 C147 1.361(16) .
C146 H75 0.9500 .
C147 C148 1.372(18) .
C147 H76 0.9500 .
C148 C149 1.406(16) .
C148 H77 0.9500 .
C149 C150 1.415(12) .
C149 C152 1.456(13) .
C150 C151 1.517(13) .
C151 O12 1.199(11) .
C151 O11 1.303(12) .
O11 H120 0.8400 .
C152 C153 1.379(15) .
C152 C157 1.409(14) .
C153 C154 1.426(13) .
C153 H78 0.9500 .
C154 C155 1.394(12) .
C154 H79 0.9500 .
C155 C156 1.398(14) .
C155 C158 1.417(14) .
C156 C157 1.383(13) .
C156 H80 0.9500 .
C157 H81 0.9500 .
C158 C159 1.173(14) .
C159 H116 0.9500 .

loop_
_geom_hbond_atom_site_label_D
_geom_hbond_atom_site_label_H
_geom_hbond_atom_site_label_A
_geom_hbond_distance_DH
_geom_hbond_distance_HA
_geom_hbond_distance_DA
_geom_hbond_angle_DHA
_geom_hbond_site_symmetry_A
O1 H117 O9 0.84 1.74 2.544(8) 160.4 .
N1 H121 O12 0.88 2.06 2.914(9) 164.4 .
N2 H122 O8 0.88 2.04 2.905(9) 165.5 .
O6 H118 O10 0.84 1.77 2.552(8) 153.1 .
O7 H119 O3 0.84 1.81 2.562(8) 148.5 .
N3 H123 O5 0.88 2.07 2.917(8) 161.5 .
N4 H124 O2 0.88 2.06 2.903(8) 159.5 .
O11 H120 O4 0.84 1.76 2.555(9) 158.2 .

loop_
_geom_torsion_atom_site_label_1
_geom_torsion_atom_site_label_2
_geom_torsion_atom_site_label_3
_geom_torsion_atom_site_label_4
_geom_torsion
_geom_torsion_site_symmetry_1
_geom_torsion_site_symmetry_2
_geom_torsion_site_symmetry_3
_geom_torsion_site_symmetry_4
C7 C2 C3 C4 -3.3(17) . . . .
C1 C2 C3 C4 176.3(12) . . . .
C2 C3 C4 C5 3(2) . . . .
C3 C4 C5 C6 -1(2) . . . .
C4 C5 C6 C7 -1(2) . . . .
C3 C2 C7 C6 0.8(16) . . . .
C1 C2 C7 C6 -178.7(12) . . . .
C5 C6 C7 C2 1.5(17) . . . .
C14 C9 C10 C11 14(5) . . . .
C8 C9 C10 C11 -176(3) . . . .
C9 C10 C11 C12 -16(6) . . . .
C10 C11 C12 C13 16(6) . . . .
C11 C12 C13 C14 -12(6) . . . .
C10 C9 C14 C13 -10(4) . . . .
C8 C9 C14 C13 -179(2) . . . .
C12 C13 C14 C9 9(5) . . . .
C21 C16 C17 C18 -9(3) . . . .
C15 C16 C17 C18 -165.5(19) . . . .
C16 C17 C18 C19 17(2) . . . .
C17 C18 C19 C20 -18(3) . . . .
C18 C19 C20 C21 10(4) . . . .
C17 C16 C21 C20 1(3) . . . .
C15 C16 C21 C20 155(2) . . . .
C19 C20 C21 C16 -1(3) . . . .
C22 C23 C24 C25 86(33) . . . .
C22 C23 C24 C29 -96(33) . . . .
C29 C24 C25 C26 0.4(13) . . . .
C23 C24 C25 C26 178.9(8) . . . .
C24 C25 C26 C27 -0.1(13) . . . .
C25 C26 C27 C28 -2.2(13) . . . .
C25 C26 C27 C30 -178.6(9) . . . .
C26 C27 C28 C29 4.5(15) . . . .
C30 C27 C28 C29 -179.0(10) . . . .
C27 C28 C29 C24 -4.3(16) . . . .
C25 C24 C29 C28 1.8(14) . . . .
C23 C24 C29 C28 -176.7(9) . . . .
C26 C27 C30 C31 130.1(16) . . . .
C28 C27 C30 C31 -46(2) . . . .
C26 C27 C30 C35 -44.9(17) . . . .
C28 C27 C30 C35 138.9(12) . . . .
C35 C30 C31 C32 0(3) . . . .
C27 C30 C31 C32 -175.3(17) . . . .
C30 C31 C32 C33 0(3) . . . .
C31 C32 C33 C34 2(3) . . . .
C32 C33 C34 C35 -2(3) . . . .
C32 C33 C34 C37 -176.0(17) . . . .
C33 C34 C35 C30 2(2) . . . .
C37 C34 C35 C30 175.0(12) . . . .
C33 C34 C35 C36 178.5(14) . . . .
C37 C34 C35 C36 -8(2) . . . .
C31 C30 C35 C34 0(2) . . . .
C27 C30 C35 C34 174.6(13) . . . .
C31 C30 C35 C36 -177.2(16) . . . .
C27 C30 C35 C36 -2.2(18) . . . .
C34 C35 C36 O2 115.1(12) . . . .
C30 C35 C36 O2 -68.1(14) . . . .
C34 C35 C36 O1 -62.1(13) . . . .
C30 C35 C36 O1 114.8(11) . . . .
C35 C34 C37 C38 132.9(12) . . . .
C33 C34 C37 C38 -53.7(18) . . . .
C35 C34 C37 C42 -44.4(18) . . . .
C33 C34 C37 C42 129.0(14) . . . .
C42 C37 C38 C39 0.1(12) . . . .
C34 C37 C38 C39 -177.4(8) . . . .
C37 C38 C39 C40 -0.4(11) . . . .
C38 C39 C40 C41 -0.4(10) . . . .
C38 C39 C40 C43 -176.5(6) . . . .
C39 C40 C41 C42 1.5(11) . . . .
C43 C40 C41 C42 177.5(7) . . . .
C40 C41 C42 C37 -1.8(13) . . . .
C38 C37 C42 C41 1.0(13) . . . .
C34 C37 C42 C41 178.4(9) . . . .
C41 C40 C43 C44 -19(6) . . . .
C39 C40 C43 C44 158(6) . . . .
C40 C43 C44 C45 -44(26) . . . .
C43 C44 C45 C46 123(22) . . . .
C43 C44 C45 C50 -55(22) . . . .
C50 C45 C46 C47 0.5(14) . . . .
C44 C45 C46 C47 -176.7(8) . . . .
C45 C46 C47 C48 2.0(15) . . . .
C46 C47 C48 C49 -1.7(13) . . . .
C46 C47 C48 C51 178.1(9) . . . .
C47 C48 C49 C50 -1.1(12) . . . .
C51 C48 C49 C50 179.1(7) . . . .
C48 C49 C50 C45 3.5(11) . . . .
C46 C45 C50 C49 -3.1(11) . . . .
C44 C45 C50 C49 174.1(7) . . . .
C47 C48 C51 O3 30.2(11) . . . .
C49 C48 C51 O3 -150.0(8) . . . .
C47 C48 C51 N1 -147.8(8) . . . .
C49 C48 C51 N1 32.0(11) . . . .
O3 C51 N1 C52 -7.0(12) . . . .
C48 C51 N1 C52 170.9(7) . . . .
C51 N1 C52 C57 139.8(7) . . . .
C51 N1 C52 C53 -99.5(8) . . . .
N1 C52 C53 N2 50.0(8) . . . .
C57 C52 C53 N2 172.3(6) . . . .
N1 C52 C53 C54 172.5(6) . . . .
C57 C52 C53 C54 -65.1(8) . . . .
N2 C53 C54 C55 -176.5(6) . . . .
C52 C53 C54 C55 61.4(8) . . . .
C53 C54 C55 C56 -55.8(9) . . . .
C54 C55 C56 C57 53.2(10) . . . .
N1 C52 C57 C56 -175.8(6) . . . .
C53 C52 C57 C56 62.1(8) . . . .
C55 C56 C57 C52 -55.8(9) . . . .
C54 C53 N2 C58 140.8(7) . . . .
C52 C53 N2 C58 -98.3(8) . . . .
C53 N2 C58 O4 -6.8(12) . . . .
C53 N2 C58 C59 170.7(7) . . . .
O4 C58 C59 C60 -149.4(10) . . . .
N2 C58 C59 C60 33.1(12) . . . .
O4 C58 C59 C63 28.6(13) . . . .
N2 C58 C59 C63 -148.9(9) . . . .
C63 C59 C60 C61 2.4(17) . . . .
C58 C59 C60 C61 -179.6(10) . . . .
C59 C60 C61 C64 -0.3(19) . . . .
C64 C62 C63 C59 2(2) . . . .
C60 C59 C63 C62 -3.2(18) . . . .
C58 C59 C63 C62 178.7(11) . . . .
C63 C62 C64 C61 0(2) . . . .
C63 C62 C64 C65 -175.6(13) . . . .
C60 C61 C64 C62 -1(2) . . . .
C60 C61 C64 C65 175.1(12) . . . .
C62 C64 C65 C66 9(36) . . . .
C61 C64 C65 C66 -167(35) . . . .
C64 C65 C66 C67 125(45) . . . .
C65 C66 C67 C68B -84(38) . . . .
C65 C66 C67 C71A -173(100) . . . .
C65 C66 C67 C72B 96(37) . . . .
C65 C66 C67 C74A 1(38) . . . .
C71A C67 C68B C69B -64(2) . . . .
C72B C67 C68B C69B -6(3) . . . .
C66 C67 C68B C69B 174.1(16) . . . .
C74A C67 C68B C69B 55.0(19) . . . .
C67 C68B C69B C70 8(3) . . . .
C68B C69B C70 C73A -80(2) . . . .
C68B C69B C70 C72A 57(2) . . . .
C68B C69B C70 C71B -9(3) . . . .
C68B C69B C70 C75 175.0(17) . . . .
C73A C70 C71B C72B 72(2) . . . .
C72A C70 C71B C72B -63(2) . . . .
C69B C70 C71B C72B 7(2) . . . .
C75 C70 C71B C72B -177.0(16) . . . .
C68B C67 C72B C71B 4(3) . . . .
C71A C67 C72B C71B 62.3(17) . . . .
C66 C67 C72B C71B -176.1(14) . . . .
C74A C67 C72B C71B -54.3(17) . . . .
C70 C71B C72B C67 -4(3) . . . .
C68B C67 C71A C72A 74.2(19) . . . .
C72B C67 C71A C72A -66.7(19) . . . .
C66 C67 C71A C72A -177.4(13) . . . .
C74A C67 C71A C72A 8(2) . . . .
C67 C71A C72A C70 -6(2) . . . .
C73A C70 C72A C71A 1(2) . . . .
C71B C70 C72A C71A 62.7(15) . . . .
C69B C70 C72A C71A -52.1(14) . . . .
C75 C70 C72A C71A -177.2(11) . . . .
C72A C70 C73A C74A 1(2) . . . .
C71B C70 C73A C74A -57.1(17) . . . .
C69B C70 C73A C74A 57.3(16) . . . .
C75 C70 C73A C74A 179.6(13) . . . .
C70 C73A C74A C67 1(2) . . . .
C68B C67 C74A C73A -73.4(18) . . . .
C71A C67 C74A C73A -5(2) . . . .
C72B C67 C74A C73A 66.9(18) . . . .
C66 C67 C74A C73A -179.7(13) . . . .
C73A C70 C75 C80 46.3(15) . . . .
C72A C70 C75 C80 -135.0(11) . . . .
C71B C70 C75 C80 -47.1(17) . . . .
C69B C70 C75 C80 128.5(14) . . . .
C73A C70 C75 C76 -128.3(13) . . . .
C72A C70 C75 C76 50.3(14) . . . .
C71B C70 C75 C76 138.3(13) . . . .
C69B C70 C75 C76 -46.2(18) . . . .
C80 C75 C76 C77 -1.1(15) . . . .
C70 C75 C76 C77 173.7(9) . . . .
C80 C75 C76 C81 178.5(10) . . . .
C70 C75 C76 C81 -6.7(14) . . . .
C75 C76 C77 C78 0.0(16) . . . .
C81 C76 C77 C78 -179.6(10) . . . .
C75 C76 C77 C82 -174.3(9) . . . .
C81 C76 C77 C82 6.1(15) . . . .
C76 C77 C78 C79 3.3(18) . . . .
C82 C77 C78 C79 177.8(11) . . . .
C77 C78 C79 C80 -5.4(18) . . . .
C76 C75 C80 C79 -0.9(16) . . . .
C70 C75 C80 C79 -175.9(9) . . . .
C78 C79 C80 C75 4.1(17) . . . .
C77 C76 C81 O5 -76.5(14) . . . .
C75 C76 C81 O5 103.9(11) . . . .
C77 C76 C81 O6 103.4(11) . . . .
C75 C76 C81 O6 -76.3(13) . . . .
C78 C77 C82 C83 135.1(11) . . . .
C76 C77 C82 C83 -50.6(14) . . . .
C78 C77 C82 C87 -44.3(13) . . . .
C76 C77 C82 C87 130.0(10) . . . .
C87 C82 C83 C84 5.8(13) . . . .
C77 C82 C83 C84 -173.7(8) . . . .
C82 C83 C84 C85 -4.6(14) . . . .
C83 C84 C85 C86 2.0(14) . . . .
C83 C84 C85 C88 174.6(9) . . . .
C84 C85 C86 C87 -0.8(13) . . . .
C88 C85 C86 C87 -173.5(8) . . . .
C85 C86 C87 C82 2.2(13) . . . .
C83 C82 C87 C86 -4.7(13) . . . .
C77 C82 C87 C86 174.8(8) . . . .
C84 C85 C88 C89 98(64) . . . .
C86 C85 C88 C89 -90(64) . . . .
C90 C91 C92 C97 40(23) . . . .
C90 C91 C92 C93 -139(22) . . . .
C97 C92 C93 C94 -2.0(12) . . . .
C91 C92 C93 C94 177.0(8) . . . .
C92 C93 C94 C95 1.5(12) . . . .
C93 C94 C95 C96 -0.2(12) . . . .
C93 C94 C95 C98 -178.2(8) . . . .
C94 C95 C96 C97 -0.7(13) . . . .
C98 C95 C96 C97 177.4(8) . . . .
C95 C96 C97 C92 0.2(14) . . . .
C93 C92 C97 C96 1.2(14) . . . .
C91 C92 C97 C96 -177.7(9) . . . .
C94 C95 C98 C99 130.7(10) . . . .
C96 C95 C98 C99 -47.3(13) . . . .
C94 C95 C98 C103 -50.6(13) . . . .
C96 C95 C98 C103 131.4(10) . . . .
C103 C98 C99 C100 -2.0(16) . . . .
C95 C98 C99 C100 176.7(10) . . . .
C98 C99 C100 C101 2.1(18) . . . .
C99 C100 C101 C102 -2.9(19) . . . .
C100 C101 C102 C103 3.6(17) . . . .
C100 C101 C102 C105 -175.2(10) . . . .
C99 C98 C103 C102 2.8(15) . . . .
C95 C98 C103 C102 -175.9(9) . . . .
C99 C98 C103 C104 179.0(9) . . . .
C95 C98 C103 C104 0.3(14) . . . .
C101 C102 C103 C98 -3.6(14) . . . .
C105 C102 C103 C98 175.3(9) . . . .
C101 C102 C103 C104 -179.8(9) . . . .
C105 C102 C103 C104 -0.9(13) . . . .
C98 C103 C104 O8 -77.0(12) . . . .
C102 C103 C104 O8 99.2(10) . . . .
C98 C103 C104 O7 105.5(9) . . . .
C102 C103 C104 O7 -78.3(10) . . . .
C101 C102 C105 C111 -125.2(16) . . . .
C103 C102 C105 C111 56.0(18) . . . .
C101 C102 C105 C110 127.2(14) . . . .
C103 C102 C105 C110 -51.6(16) . . . .
C101 C102 C105 C106 -72.9(16) . . . .
C103 C102 C105 C106 108.3(13) . . . .
C101 C102 C105 C114 56.0(15) . . . .
C103 C102 C105 C114 -122.9(12) . . . .
C111 C105 C106 C107 -73(3) . . . .
C110 C105 C106 C107 -18(2) . . . .
C102 C105 C106 C107 -179.8(15) . . . .
C114 C105 C106 C107 48(2) . . . .
C105 C106 C107 C108 1(3) . . . .
C106 C107 C108 C112 58.6(17) . . . .
C106 C107 C108 C109 20(3) . . . .
C106 C107 C108 C115 178.9(13) . . . .
C106 C107 C108 C113 -45.6(18) . . . .
C112 C108 C109 C110 -49(3) . . . .
C107 C108 C109 C110 -22(3) . . . .
C115 C108 C109 C110 179.7(18) . . . .
C113 C108 C109 C110 68(2) . . . .
C108 C109 C110 C105 0(3) . . . .
C111 C105 C110 C109 53(2) . . . .
C106 C105 C110 C109 18(2) . . . .
C102 C105 C110 C109 179.3(16) . . . .
C114 C105 C110 C109 -79(2) . . . .
C110 C105 C111 C112 -52(2) . . . .
C106 C105 C111 C112 79(2) . . . .
C102 C105 C111 C112 -179.5(16) . . . .
C114 C105 C111 C112 -1(3) . . . .
C109 C108 C112 C111 57(3) . . . .
C107 C108 C112 C111 -92(3) . . . .
C115 C108 C112 C111 177.2(19) . . . .
C113 C108 C112 C111 0(3) . . . .
C105 C111 C112 C108 0(4) . . . .
C112 C108 C113 C114 2(3) . . . .
C109 C108 C113 C114 -70(2) . . . .
C107 C108 C113 C114 51(2) . . . .
C115 C108 C113 C114 -176.1(16) . . . .
C108 C113 C114 C105 -3(3) . . . .
C111 C105 C114 C113 2(3) . . . .
C110 C105 C114 C113 64.2(18) . . . .
C106 C105 C114 C113 -43(2) . . . .
C102 C105 C114 C113 -179.0(16) . . . .
C112 C108 C115 C116 164(9) . . . .
C109 C108 C115 C116 -90(9) . . . .
C107 C108 C115 C116 109(9) . . . .
C113 C108 C115 C116 -19(9) . . . .
C108 C115 C116 C117 174(25) . . . .
C115 C116 C117 C122 -16(31) . . . .
C115 C116 C117 C118 169(30) . . . .
C122 C117 C118 C119 0(2) . . . .
C116 C117 C118 C119 175.0(14) . . . .
C117 C118 C119 C120 -1(2) . . . .
C118 C119 C120 C121 4.1(18) . . . .
C118 C119 C120 C123 -178.3(11) . . . .
C119 C120 C121 C122 -5.8(14) . . . .
C123 C120 C121 C122 176.4(8) . . . .
C118 C117 C122 C121 -1.5(18) . . . .
C116 C117 C122 C121 -176.5(11) . . . .
C120 C121 C122 C117 4.5(15) . . . .
C119 C120 C123 O9 -156.2(10) . . . .
C121 C120 C123 O9 21.6(11) . . . .
C119 C120 C123 N3 25.0(13) . . . .
C121 C120 C123 N3 -157.3(7) . . . .
O9 C123 N3 C124 -7.5(12) . . . .
C120 C123 N3 C124 171.3(6) . . . .
C123 N3 C124 C125 136.6(7) . . . .
C123 N3 C124 C129 -101.9(8) . . . .
N3 C124 C125 C126 -176.3(6) . . . .
C129 C124 C125 C126 60.8(8) . . . .
C124 C125 C126 C127 -56.3(9) . . . .
C125 C126 C127 C128 52.3(10) . . . .
C126 C127 C128 C129 -54.2(9) . . . .
C127 C128 C129 N4 -177.4(6) . . . .
C127 C128 C129 C124 59.8(8) . . . .
N3 C124 C129 N4 50.4(8) . . . .
C125 C124 C129 N4 174.9(6) . . . .
N3 C124 C129 C128 173.4(6) . . . .
C125 C124 C129 C128 -62.2(8) . . . .
C128 C129 N4 C130 141.4(7) . . . .
C124 C129 N4 C130 -96.7(8) . . . .
C129 N4 C130 O10 -5.8(11) . . . .
C129 N4 C130 C131 171.0(6) . . . .
O10 C130 C131 C132 -147.6(8) . . . .
N4 C130 C131 C132 35.3(10) . . . .
O10 C130 C131 C136 33.7(11) . . . .
N4 C130 C131 C136 -143.4(7) . . . .
C136 C131 C132 C133 -1.5(11) . . . .
C130 C131 C132 C133 179.8(7) . . . .
C131 C132 C133 C134 1.8(12) . . . .
C132 C133 C134 C135 -2.6(12) . . . .
C132 C133 C134 C137 176.7(7) . . . .
C133 C134 C135 C136 3.3(14) . . . .
C137 C134 C135 C136 -176.1(8) . . . .
C132 C131 C136 C135 2.1(12) . . . .
C130 C131 C136 C135 -179.2(8) . . . .
C134 C135 C136 C131 -3.1(14) . . . .
C135 C134 C137 C138 53(9) . . . .
C133 C134 C137 C138 -126(8) . . . .
C134 C137 C138 C139 11(17) . . . .
C137 C138 C139 C140 -11(10) . . . .
C137 C138 C139 C144 168(9) . . . .
C144 C139 C140 C141 -0.9(13) . . . .
C138 C139 C140 C141 177.7(8) . . . .
C139 C140 C141 C142 1.3(14) . . . .
C140 C141 C142 C143 -0.6(13) . . . .
C140 C141 C142 C145 -179.2(9) . . . .
C141 C142 C143 C144 -0.5(13) . . . .
C145 C142 C143 C144 178.2(9) . . . .
C142 C143 C144 C139 0.8(12) . . . .
C140 C139 C144 C143 -0.1(12) . . . .
C138 C139 C144 C143 -178.8(8) . . . .
C141 C142 C145 C146 129.8(15) . . . .
C143 C142 C145 C146 -48.9(19) . . . .
C141 C142 C145 C150 -52.1(17) . . . .
C143 C142 C145 C150 129.3(12) . . . .
C150 C145 C146 C147 4(3) . . . .
C142 C145 C146 C147 -177.9(19) . . . .
C145 C146 C147 C148 -5(4) . . . .
C146 C147 C148 C149 4(4) . . . .
C147 C148 C149 C150 -2(3) . . . .
C147 C148 C149 C152 179.4(19) . . . .
C146 C145 C150 C149 -1(2) . . . .
C142 C145 C150 C149 -179.6(12) . . . .
C146 C145 C150 C151 178.3(14) . . . .
C142 C145 C150 C151 0.1(18) . . . .
C148 C149 C150 C145 0(2) . . . .
C152 C149 C150 C145 179.3(12) . . . .
C148 C149 C150 C151 -179.4(15) . . . .
C152 C149 C150 C151 -0.4(19) . . . .
C145 C150 C151 O12 111.3(12) . . . .
C149 C150 C151 O12 -69.0(14) . . . .
C145 C150 C151 O11 -65.3(13) . . . .
C149 C150 C151 O11 114.5(11) . . . .
C148 C149 C152 C153 134.8(16) . . . .
C150 C149 C152 C153 -44.2(17) . . . .
C148 C149 C152 C157 -44.4(19) . . . .
C150 C149 C152 C157 136.6(12) . . . .
C157 C152 C153 C154 2.6(13) . . . .
C149 C152 C153 C154 -176.6(8) . . . .
C152 C153 C154 C155 -1.8(13) . . . .
C153 C154 C155 C156 0.4(12) . . . .
C153 C154 C155 C158 177.5(8) . . . .
C154 C155 C156 C157 0.3(14) . . . .
C158 C155 C156 C157 -176.9(9) . . . .
C155 C156 C157 C152 0.5(15) . . . .
C153 C152 C157 C156 -1.9(14) . . . .
C149 C152 C157 C156 177.3(10) . . . .
C154 C155 C158 C159 -4(94) . . . .
C156 C155 C158 C159 173(100) . . . .
